data_7250975
loop_
_publ_author_name
'Phan, Vo Quang Huy'
'Watson, Brandon T.'
'Noonikara-Poyil, Anurag'
'Duran, Katrina'
'Patterson, Monika R.'
'Dias, H. V. Rasika'

_publ_section_title
;
 Multinuclear copper(i) and silver(i) pyrazolates decorated with adamantyl
 substituents
;
_journal_issue 43
_journal_name_full CrystEngComm
_journal_page_first 6987
_journal_page_last 6999
_journal_paper_doi 10.1039/D5CE00912J
_journal_volume 27
_journal_year 2025
_chemical_formula_moiety 'C92 H124 Cu4 N8, 3.5(C6 H6)'
_chemical_formula_sum 'C113 H145 Cu4 N8'
_chemical_formula_weight 1869.52
_space_group_crystal_system monoclinic
_space_group_IT_number 15
_space_group_name_Hall '-C 2yc'
_space_group_name_H-M_alt 'C 1 2/c 1'
_atom_sites_solution_hydrogens geom
_audit_creation_date 2025-09-12
_audit_creation_method
;
Olex2 1.5
(compiled 2025.07.13 svn.rb7424aed for OlexSys, GUI svn.r7314)
;
_audit_update_record
;
2025-09-12 deposited with the CCDC.	2025-10-08 downloaded from the CCDC.
;
_cell_angle_alpha 90
_cell_angle_beta 95.2110(10)
_cell_angle_gamma 90
_cell_formula_units_Z 8
_cell_length_a 26.7596(17)
_cell_length_b 16.0134(10)
_cell_length_c 44.636(3)
_cell_measurement_reflns_used 9018
_cell_measurement_temperature 100.00
_cell_measurement_theta_max 30.19
_cell_measurement_theta_min 2.58
_cell_volume 19048(2)
_computing_cell_refinement 'SAINT V8.40A (Bruker, 2019)'
_computing_data_collection 'APEX3 Ver. 2016.5-0 (Bruker-AXS, 2016)'
_computing_data_reduction 'SAINT V8.40A (Bruker, 2019)'
_computing_molecular_graphics 'Olex2 1.5 (Dolomanov et al., 2009)'
_computing_publication_material 'Olex2 1.5 (Dolomanov et al., 2009)'
_computing_structure_refinement 'SHELXL 2019/3 (Sheldrick, 2015)'
_computing_structure_solution 'SHELXT 2014/5 (Sheldrick, 2014)'
_diffrn_ambient_temperature 100.00
_diffrn_detector 'charge-coupled device (CCD) area detector'
_diffrn_detector_area_resol_mean 8
_diffrn_detector_type 'Bruker ApexII'
_diffrn_measured_fraction_theta_full 1.000
_diffrn_measured_fraction_theta_max 1.000
_diffrn_measurement_device 'three-circle diffractometer'
_diffrn_measurement_device_type 'Bruker APEX-II CCD'
_diffrn_measurement_method '\f and \w scans'
_diffrn_radiation_collimation '0.6 mm double-pinhole'
_diffrn_radiation_detector 'Bruker ApexII'
_diffrn_radiation_monochromator graphite
_diffrn_radiation_probe x-ray
_diffrn_radiation_type 'Mo K\a'
_diffrn_radiation_wavelength 0.71073
_diffrn_radiation_xray_symbol K-L~3~
_diffrn_reflns_av_R_equivalents 0.0339
_diffrn_reflns_av_unetI/netI 0.0297
_diffrn_reflns_Laue_measured_fraction_full 1.000
_diffrn_reflns_Laue_measured_fraction_max 1.000
_diffrn_reflns_limit_h_max 34
_diffrn_reflns_limit_h_min -34
_diffrn_reflns_limit_k_max 20
_diffrn_reflns_limit_k_min -20
_diffrn_reflns_limit_l_max 57
_diffrn_reflns_limit_l_min -57
_diffrn_reflns_number 93874
_diffrn_reflns_point_group_measured_fraction_full 1.000
_diffrn_reflns_point_group_measured_fraction_max 1.000
_diffrn_reflns_theta_full 25.242
_diffrn_reflns_theta_max 27.485
_diffrn_reflns_theta_min 0.916
_diffrn_source 'sealed X-ray tube'
_diffrn_source_current 30.0
_diffrn_source_power 1.5
_diffrn_source_type 'KFF MO-2KC-90'
_diffrn_source_voltage 50.0
_diffrn_standards_number 0
_exptl_absorpt_coefficient_mu 0.935
_exptl_absorpt_correction_T_max 0.7461
_exptl_absorpt_correction_T_min 0.6898
_exptl_absorpt_correction_type multi-scan
_exptl_absorpt_process_details
;
SADABS-2016/2 (Bruker,2016/2) was used for absorption correction.
wR2(int) was 0.0652 before and 0.0480 after correction.
The Ratio of minimum to maximum transmission is 0.9245.
The \l/2 correction factor is Not present.
;
_exptl_crystal_colour colourless
_exptl_crystal_colour_primary colourless
_exptl_crystal_density_diffrn 1.304
_exptl_crystal_density_method 'not measured'
_exptl_crystal_description blocks
_exptl_crystal_F_000 7960
_exptl_crystal_size_max 0.39
_exptl_crystal_size_mid 0.24
_exptl_crystal_size_min 0.21
_refine_diff_density_max 2.378
_refine_diff_density_min -1.147
_refine_diff_density_rms 0.126
_refine_ls_extinction_method none
_refine_ls_goodness_of_fit_ref 1.050
_refine_ls_hydrogen_treatment constr
_refine_ls_matrix_type full
_refine_ls_number_parameters 1249
_refine_ls_number_reflns 21853
_refine_ls_number_restraints 851
_refine_ls_restrained_S_all 1.068
_refine_ls_R_factor_all 0.0937
_refine_ls_R_factor_gt 0.0774
_refine_ls_shift/su_max 0.001
_refine_ls_shift/su_mean 0.000
_refine_ls_structure_factor_coef Fsqd
_refine_ls_weighting_details 'w=1/[\s^2^(Fo^2^)+(0.1025P)^2^+178.7461P] where P=(Fo^2^+2Fc^2^)/3'
_refine_ls_weighting_scheme calc
_refine_ls_wR_factor_gt 0.2009
_refine_ls_wR_factor_ref 0.2164
_reflns_Friedel_coverage 0.000
_reflns_number_gt 17682
_reflns_number_total 21853
_reflns_threshold_expression 'I > 2\s(I)'
_cod_data_source_file d5ce00912j2.cif
_cod_data_source_block dia27_0m_a
_cod_depositor_comments 'Adding full bibliography for 7250974--7250981.cif.'
_cod_original_sg_symbol_H-M C2/c
_cod_database_code 7250975
_shelx_shelxl_version_number 2019/3
_shelx_space_group_comment
;
The symmetry employed for this shelxl refinement is uniquely defined
by the following loop, which should always be used as a source of
symmetry information in preference to the above space-group names.
They are only intended as comments.
;
_shelx_estimated_absorpt_t_max 0.828
_shelx_estimated_absorpt_t_min 0.712
_olex2_refinement_description
;
1. Fixed Uiso
 At 1.2 times of:
  All C(H) groups, All C(H,H) groups
2. Restrained distances
 C62-C61
 1.52 with sigma of 0.02
 C1S-C1T \\sim C1S-C1U \\sim C1S-C1V \\sim C1W-C1X \\sim C1X-C1Y \\sim C1Y-C1Z
\\sim C1Z-C2A \\sim C2A-C2B
 \\sim C2B-C1W \\sim C1T-C2A \\sim C1U-C1Y \\sim C1V-C1W
 with sigma of 0.02
 C1T-C1U \\sim C1U-C1V \\sim C1V-C1T \\sim C1W-C2A \\sim C2A-C1Y \\sim C1Y-C1W
\\sim C1X-C2B \\sim C1X-C1Z
 \\sim C1Z-C2B
 with sigma of 0.04
 C1W-C1Z \\sim C1Y-C2B \\sim C2A-C1X
 with sigma of 0.05
 C66-C67 \\sim C66-C69 \\sim C66-C65 \\sim C64-C63 \\sim C63-C62 \\sim C62-C61
\\sim C61-C60 \\sim C60-C68
 \\sim C68-C64 \\sim C67-C60 \\sim C69-C62 \\sim C65-C64
 with sigma of 0.02
 C67-C69 \\sim C69-C65 \\sim C65-C67 \\sim C64-C60 \\sim C60-C62 \\sim C62-C64
\\sim C63-C68 \\sim C63-C61
 \\sim C61-C68
 with sigma of 0.04
 C64-C61 \\sim C62-C68 \\sim C60-C63
 with sigma of 0.05
 C49-C2A \\sim C49-C60
 with sigma of 0.02
 C38-C37 \\sim C45-C37 \\sim C44-C37
 with sigma of 0.005
 C39-C38 \\sim C44-C43 \\sim C45-C41 \\sim C46-C43 \\sim C43-C42 \\sim C42-C41
\\sim C41-C40 \\sim C40-C39
 \\sim C46-C39
 with sigma of 0.005
3. Uiso/Uaniso restraints and constraints
C1S \\sim C1T \\sim C1U \\sim C1V \\sim C1W \\sim C1X \\sim C1Y \\sim C1Z \\sim
C2A \\sim C2B: within 2A with sigma of 0.003 and sigma for terminal atoms of
0.003 within 2A
C105 \\sim C110 \\sim C109 \\sim C108 \\sim C107 \\sim C114 \\sim C113 \\sim
C112 \\sim C111 \\sim C116: within 2A with sigma of 0.003 and sigma for
terminal atoms of 0.003 within 2A
C60 \\sim C61 \\sim C62 \\sim C63 \\sim C64 \\sim C65 \\sim C66 \\sim C67 \\sim
C68 \\sim C69: within 2A with sigma of 0.003 and sigma for terminal atoms of
0.003 within 2A
Uanis(C101) \\sim Ueq, Uanis(C99) \\sim Ueq, Uanis(C104) \\sim Ueq, Uanis(C100)
\\sim Ueq, Uanis(C103) \\sim Ueq, Uanis(C102) \\sim Ueq: with sigma of 0.005
and sigma for terminal atoms of 0.005
Uanis(C114) \\sim Ueq, Uanis(C65) \\sim Ueq, Uanis(C61) \\sim Ueq, Uanis(C69)
\\sim Ueq, Uanis(C63) \\sim Ueq, Uanis(C62) \\sim Ueq, Uanis(C68) \\sim Ueq,
Uanis(C115) \\sim Ueq, Uanis(C112) \\sim Ueq, Uanis(C64) \\sim Ueq, Uanis(C113)
\\sim Ueq, Uanis(C116) \\sim Ueq, Uanis(C66) \\sim Ueq, Uanis(C60) \\sim Ueq,
Uanis(C111) \\sim Ueq, Uanis(C67) \\sim Ueq: with sigma of 0.003 and sigma for
terminal atoms of 0.003
Uanis(C45) \\sim Ueq, Uanis(C37) \\sim Ueq, Uanis(C38) \\sim Ueq, Uanis(C41)
\\sim Ueq, Uanis(C40) \\sim Ueq, Uanis(C39) \\sim Ueq, Uanis(C42) \\sim Ueq,
Uanis(C43) \\sim Ueq, Uanis(C46) \\sim Ueq, Uanis(C44) \\sim Ueq: with sigma of
0.008 and sigma for terminal atoms of 0.008
Uanis(C77) \\sim Ueq, Uanis(C78) \\sim Ueq, Uanis(C79) \\sim Ueq, Uanis(C80)
\\sim Ueq, Uanis(C75) \\sim Ueq, Uanis(C76) \\sim Ueq: with sigma of 0.002 and
sigma for terminal atoms of 0.002
4. Rigid body (RIGU) restrains
 C1S, C1T, C1U, C1V, C1W, C1X, C1Y, C1Z, C2A, C2B
 with sigma for 1-2 distances of 0.004 and sigma for 1-3 distances of 0.004
 C60, C61, C62, C63, C64, C65, C66, C67, C68, C69
 with sigma for 1-2 distances of 0.004 and sigma for 1-3 distances of 0.004
5. Others
 Fixed Sof: C60(0.6) C61(0.6) H61A(0.6) H61B(0.6) C62(0.6) H62(0.6) C63(0.6)
 H63A(0.6) H63B(0.6) C64(0.6) H64(0.6) C65(0.6) H65A(0.6) H65B(0.6) C66(0.6)
 H66(0.6) C67(0.6) H67A(0.6) H67B(0.6) C68(0.6) H68A(0.6) H68B(0.6) C69(0.6)
 H69A(0.6) H69B(0.6) C1S(0.4) H1S(0.4) C1T(0.4) H1TA(0.4) H1TB(0.4) C1U(0.4)
 H1UA(0.4) H1UB(0.4) C1V(0.4) H1VA(0.4) H1VB(0.4) C1W(0.4) H1W(0.4) C1X(0.4)
 H1XA(0.4) H1XB(0.4) C1Y(0.4) H1Y(0.4) C1Z(0.4) H1ZA(0.4) H1ZB(0.4) C2A(0.4)
 C2B(0.4) H2BA(0.4) H2BB(0.4) C114(0.55) H114(0.55) C113(0.55) H113(0.55)
 C112(0.55) H112(0.55) C111(0.55) H111(0.55) C116(0.55) H116(0.55) C115(0.55)
 H115(0.55) C1B(0.45) H1B(0.45) C1C(0.45) H1C(0.45) C1D(0.45) H1D(0.45)
 C1E(0.45) H1E(0.45) C1F(0.45) H1F(0.45) C1A(0.45) H1A(0.45) C101(0.5)
 H101(0.5) C100(0.5) H100(0.5) C99(0.5) H99(0.5) C104(0.5) H104(0.5) C103(0.5)
 H103(0.5) C102(0.5) H102(0.5)
6.a Ternary CH refined with riding coordinates:
 C6(H6), C8(H8), C10(H10), C16(H16), C18(H18), C20(H20), C29(H29), C31(H31),
 C33(H33), C39(H39), C41(H41), C43(H43), C52(H52), C54(H54), C56(H56), C75(H75),
  C77(H77), C79(H79), C85(H85), C87(H87), C90(H90), C62(H62), C64(H64),
 C66(H66), C1S(H1S), C1W(H1W), C1Y(H1Y)
6.b Secondary CH2 refined with riding coordinates:
 C5(H5A,H5B), C7(H7A,H7B), C9(H9A,H9B), C11(H11A,H11B), C12(H12A,H12B),
 C13(H13A,H13B), C15(H15A,H15B), C17(H17A,H17B), C19(H19A,H19B), C21(H21A,H21B),
  C22(H22A,H22B), C23(H23A,H23B), C28(H28A,H28B), C30(H30A,H30B), C32(H32A,
 H32B), C34(H34A,H34B), C35(H35A,H35B), C36(H36A,H36B), C38(H38A,H38B),
 C40(H40A,H40B), C42(H42A,H42B), C44(H44A,H44B), C45(H45A,H45B), C46(H46A,H46B),
  C51(H51A,H51B), C53(H53A,H53B), C55(H55A,H55B), C57(H57A,H57B), C58(H58A,
 H58B), C59(H59A,H59B), C74(H74A,H74B), C76(H76A,H76B), C78(H78A,H78B),
 C80(H80A,H80B), C81(H81A,H81B), C82(H82A,H82B), C84(H84A,H84B), C86(H86A,H86B),
  C88(H88A,H88B), C89(H89A,H89B), C91(H91A,H91B), C92(H92A,H92B), C61(H61A,
 H61B), C63(H63A,H63B), C65(H65A,H65B), C67(H67A,H67B), C68(H68A,H68B),
 C69(H69A,H69B), C1T(H1TA,H1TB), C1U(H1UA,H1UB), C1V(H1VA,H1VB), C1X(H1XA,H1XB),
  C1Z(H1ZA,H1ZB), C2B(H2BA,H2BB)
6.c Aromatic/amide H refined with riding coordinates:
 C2(H2), C25(H25), C48(H48), C71(H71), C93(H93), C94(H94), C95(H95), C96(H96),
 C97(H97), C98(H98), C106(H106), C105(H105), C110(H110), C109(H109), C108(H108),
  C107(H107), C114(H114), C113(H113), C112(H112), C111(H111), C116(H116),
 C115(H115), C1B(H1B), C1C(H1C), C1D(H1D), C1E(H1E), C1F(H1F), C1A(H1A),
 C101(H101), C100(H100), C99(H99), C104(H104), C103(H103), C102(H102)
6.d Fitted hexagon refined as free rotating group:
 C106(C105,C110,C109,C108,C107), C114(C113,C112,C111,C116,C115), C1B(C1C,C1D,
 C1E,C1F,C1A), C101(C100,C99,C104,C103,C102)
;
_olex2_submission_special_instructions 'No special instructions were received'

loop_
_space_group_symop_operation_xyz
'x, y, z'
'-x, y, -z+1/2'
'x+1/2, y+1/2, z'
'-x+1/2, y+1/2, -z+1/2'
'-x, -y, -z'
'x, -y, z-1/2'
'-x+1/2, -y+1/2, -z'
'x+1/2, -y+1/2, z-1/2'

loop_
_atom_site_label
_atom_site_type_symbol
_atom_site_fract_x
_atom_site_fract_y
_atom_site_fract_z
_atom_site_U_iso_or_equiv
_atom_site_adp_type
_atom_site_occupancy
_atom_site_site_symmetry_order
_atom_site_calc_flag
_atom_site_refinement_flags_posn
_atom_site_refinement_flags_adp
_atom_site_refinement_flags_occupancy
_atom_site_disorder_assembly
_atom_site_disorder_group
Cu1 Cu 0.26369(2) 0.52416(3) 0.40908(2) 0.02416(13) Uani 1 1 d . . . . .
Cu2 Cu 0.32014(2) 0.64696(3) 0.37283(2) 0.01995(12) Uani 1 1 d . . . . .
Cu3 Cu 0.22444(2) 0.70123(3) 0.33842(2) 0.02056(12) Uani 1 1 d . . . . .
Cu4 Cu 0.16821(2) 0.57256(3) 0.37112(2) 0.02004(12) Uani 1 1 d . . . . .
N1 N 0.31356(12) 0.4803(2) 0.38731(8) 0.0242(7) Uani 1 1 d . . . . .
N2 N 0.33508(12) 0.5348(2) 0.36808(8) 0.0213(7) Uani 1 1 d . . . . .
N3 N 0.30317(13) 0.7585(2) 0.37769(7) 0.0218(7) Uani 1 1 d . . . . .
N4 N 0.25794(13) 0.7812(2) 0.36271(7) 0.0229(7) Uani 1 1 d . . . . .
N5 N 0.19095(14) 0.6209(2) 0.31444(7) 0.0241(7) Uani 1 1 d . . . . .
N6 N 0.16765(13) 0.5592(2) 0.32976(8) 0.0232(7) Uani 1 1 d . . . . .
N7 N 0.16841(13) 0.5890(2) 0.41239(8) 0.0256(7) Uani 1 1 d . . . . .
N8 N 0.21234(13) 0.5686(2) 0.42958(8) 0.0273(8) Uani 1 1 d . . . . .
C1 C 0.33067(15) 0.4027(2) 0.38204(10) 0.0247(8) Uani 1 1 d . . . . .
C2 C 0.36335(15) 0.4067(2) 0.35984(10) 0.0250(8) Uani 1 1 d . . . . .
H2 H 0.381101 0.361562 0.351978 0.030 Uiso 1 1 calc R U . . .
C3 C 0.36505(14) 0.4906(2) 0.35128(9) 0.0221(8) Uani 1 1 d . . . . .
C4 C 0.31424(15) 0.3273(3) 0.39902(10) 0.0263(8) Uani 1 1 d . . . . .
C5 C 0.2584(2) 0.3160(5) 0.3932(2) 0.085(3) Uani 1 1 d . . . . .
H5A H 0.249234 0.308455 0.371393 0.102 Uiso 1 1 calc R U . . .
H5B H 0.240986 0.366400 0.399838 0.102 Uiso 1 1 calc R U . . .
C6 C 0.2412(2) 0.2362(5) 0.4111(2) 0.080(3) Uani 1 1 d . . . . .
H6 H 0.204062 0.228155 0.407695 0.097 Uiso 1 1 calc R U . . .
C7 C 0.2564(2) 0.2524(4) 0.44316(18) 0.062(2) Uani 1 1 d . . . . .
H7A H 0.243474 0.207012 0.455360 0.075 Uiso 1 1 calc R U . . .
H7B H 0.240953 0.305330 0.449105 0.075 Uiso 1 1 calc R U . . .
C8 C 0.3121(2) 0.2583(4) 0.45008(14) 0.0504(14) Uani 1 1 d . . . . .
H8 H 0.321246 0.264533 0.472191 0.060 Uiso 1 1 calc R U . . .
C9 C 0.3381(2) 0.1839(3) 0.43779(12) 0.0422(12) Uani 1 1 d . . . . .
H9A H 0.374869 0.192670 0.440915 0.051 Uiso 1 1 calc R U . . .
H9B H 0.330048 0.133665 0.449343 0.051 Uiso 1 1 calc R U . . .
C10 C 0.3240(2) 0.1679(4) 0.40500(12) 0.0492(14) Uani 1 1 d . . . . .
H10 H 0.340688 0.116399 0.398100 0.059 Uiso 1 1 calc R U . . .
C11 C 0.3413(2) 0.2481(3) 0.38785(12) 0.0445(12) Uani 1 1 d . . . . .
H11A H 0.378087 0.254964 0.391639 0.053 Uiso 1 1 calc R U . . .
H11B H 0.332976 0.241167 0.365919 0.053 Uiso 1 1 calc R U . . .
C12 C 0.3298(2) 0.3361(3) 0.43236(12) 0.0427(12) Uani 1 1 d . . . . .
H12A H 0.314899 0.387433 0.440070 0.051 Uiso 1 1 calc R U . . .
H12B H 0.366802 0.341121 0.435616 0.051 Uiso 1 1 calc R U . . .
C13 C 0.2690(3) 0.1634(4) 0.39807(18) 0.069(2) Uani 1 1 d . . . . .
H13A H 0.256647 0.110480 0.406147 0.083 Uiso 1 1 calc R U . . .
H13B H 0.261233 0.162628 0.375961 0.083 Uiso 1 1 calc R U . . .
C14 C 0.39105(14) 0.5281(2) 0.32587(9) 0.0214(8) Uani 1 1 d . . . . .
C15 C 0.43719(16) 0.4751(3) 0.31948(12) 0.0331(10) Uani 1 1 d . . . . .
H15A H 0.461653 0.474641 0.337503 0.040 Uiso 1 1 calc R U . . .
H15B H 0.426548 0.416756 0.315134 0.040 Uiso 1 1 calc R U . . .
C16 C 0.46222(17) 0.5104(3) 0.29265(12) 0.0354(10) Uani 1 1 d . . . . .
H16 H 0.491862 0.475193 0.288888 0.042 Uiso 1 1 calc R U . . .
C17 C 0.47955(18) 0.6003(3) 0.29942(12) 0.0380(11) Uani 1 1 d . . . . .
H17A H 0.504087 0.601222 0.317407 0.046 Uiso 1 1 calc R U . . .
H17B H 0.496049 0.623036 0.282203 0.046 Uiso 1 1 calc R U . . .
C18 C 0.43402(19) 0.6534(3) 0.30498(11) 0.0350(10) Uani 1 1 d . . . . .
H18 H 0.445081 0.712074 0.309447 0.042 Uiso 1 1 calc R U . . .
C19 C 0.39660(19) 0.6527(3) 0.27719(11) 0.0364(10) Uani 1 1 d . . . . .
H19A H 0.412540 0.675880 0.259834 0.044 Uiso 1 1 calc R U . . .
H19B H 0.367390 0.688127 0.280716 0.044 Uiso 1 1 calc R U . . .
C20 C 0.37912(17) 0.5637(3) 0.27019(10) 0.0327(10) Uani 1 1 d . . . . .
H20 H 0.354596 0.563364 0.251902 0.039 Uiso 1 1 calc R U . . .
C21 C 0.35424(15) 0.5279(3) 0.29727(9) 0.0254(8) Uani 1 1 d . . . . .
H21A H 0.324366 0.561735 0.300779 0.030 Uiso 1 1 calc R U . . .
H21B H 0.342961 0.470023 0.292710 0.030 Uiso 1 1 calc R U . . .
C22 C 0.40869(18) 0.6185(3) 0.33186(10) 0.0302(9) Uani 1 1 d . . . . .
H22A H 0.379532 0.653805 0.335575 0.036 Uiso 1 1 calc R U . . .
H22B H 0.432684 0.620053 0.350086 0.036 Uiso 1 1 calc R U . . .
C23 C 0.42483(19) 0.5103(3) 0.26466(12) 0.0386(11) Uani 1 1 d . . . . .
H23A H 0.414002 0.452329 0.259823 0.046 Uiso 1 1 calc R U . . .
H23B H 0.441106 0.532805 0.247320 0.046 Uiso 1 1 calc R U . . .
C24 C 0.32160(16) 0.8250(2) 0.39347(9) 0.0235(8) Uani 1 1 d . . . . .
C25 C 0.28853(16) 0.8912(3) 0.38874(9) 0.0254(8) Uani 1 1 d . . . . .
H25 H 0.292172 0.945728 0.397066 0.031 Uiso 1 1 calc R U . . .
C26 C 0.24892(17) 0.8616(2) 0.36931(9) 0.0242(8) Uani 1 1 d . . . . .
C27 C 0.37109(16) 0.8226(3) 0.41297(8) 0.0234(8) Uani 1 1 d . . . . .
C28 C 0.36351(19) 0.7784(3) 0.44290(10) 0.0339(10) Uani 1 1 d . . . . .
H28A H 0.336999 0.807420 0.452981 0.041 Uiso 1 1 calc R U . . .
H28B H 0.352407 0.720156 0.438836 0.041 Uiso 1 1 calc R U . . .
C29 C 0.4126(2) 0.7781(3) 0.46375(10) 0.0395(12) Uani 1 1 d . . . . .
H29 H 0.407018 0.749624 0.483092 0.047 Uiso 1 1 calc R U . . .
C30 C 0.4527(2) 0.7310(3) 0.44809(12) 0.0444(13) Uani 1 1 d . . . . .
H30A H 0.441565 0.672813 0.444030 0.053 Uiso 1 1 calc R U . . .
H30B H 0.484382 0.729470 0.461342 0.053 Uiso 1 1 calc R U . . .
C31 C 0.46143(19) 0.7746(3) 0.41843(11) 0.0367(10) Uani 1 1 d . . . . .
H31 H 0.487696 0.743749 0.408296 0.044 Uiso 1 1 calc R U . . .
C32 C 0.47878(18) 0.8641(3) 0.42493(10) 0.0336(10) Uani 1 1 d . . . . .
H32A H 0.484736 0.892507 0.405871 0.040 Uiso 1 1 calc R U . . .
H32B H 0.510685 0.863782 0.438027 0.040 Uiso 1 1 calc R U . . .
C33 C 0.43872(17) 0.9113(3) 0.44047(9) 0.0284(9) Uani 1 1 d . . . . .
H33 H 0.450218 0.969886 0.444605 0.034 Uiso 1 1 calc R U . . .
C34 C 0.38944(16) 0.9126(3) 0.42010(9) 0.0261(8) Uani 1 1 d . . . . .
H34A H 0.394587 0.942047 0.401132 0.031 Uiso 1 1 calc R U . . .
H34B H 0.363612 0.943237 0.430226 0.031 Uiso 1 1 calc R U . . .
C35 C 0.41206(17) 0.7758(3) 0.39779(10) 0.0308(9) Uani 1 1 d . . . . .
H35A H 0.417688 0.803510 0.378558 0.037 Uiso 1 1 calc R U . . .
H35B H 0.400980 0.717786 0.393275 0.037 Uiso 1 1 calc R U . . .
C36 C 0.4302(2) 0.8682(3) 0.47015(10) 0.0360(11) Uani 1 1 d . . . . .
H36A H 0.404488 0.898981 0.480359 0.043 Uiso 1 1 calc R U . . .
H36B H 0.461755 0.868034 0.483566 0.043 Uiso 1 1 calc R U . . .
C37 C 0.20310(15) 0.9069(2) 0.35609(8) 0.0247(8) Uani 1 1 d D U . . .
C38 C 0.2083(2) 1.0002(3) 0.36202(15) 0.0505(14) Uani 1 1 d D U . . .
H38A H 0.237862 1.021632 0.352605 0.061 Uiso 1 1 calc R U . . .
H38B H 0.213996 1.009978 0.383963 0.061 Uiso 1 1 calc R U . . .
C39 C 0.16175(17) 1.0479(3) 0.34955(10) 0.0525(14) Uani 1 1 d D U . . .
H39 H 0.165635 1.109047 0.353600 0.063 Uiso 1 1 calc R U . . .
C40 C 0.1190(2) 1.0124(3) 0.36517(14) 0.0492(14) Uani 1 1 d D U . . .
H40A H 0.087910 1.043861 0.358935 0.059 Uiso 1 1 calc R U . . .
H40B H 0.126203 1.018905 0.387197 0.059 Uiso 1 1 calc R U . . .
C41 C 0.1110(2) 0.9211(3) 0.35771(12) 0.0678(19) Uani 1 1 d D U . . .
H41 H 0.080933 0.899659 0.367083 0.081 Uiso 1 1 calc R U . . .
C42 C 0.10503(19) 0.9063(3) 0.32435(12) 0.0559(16) Uani 1 1 d D U . . .
H42A H 0.074026 0.934102 0.315609 0.067 Uiso 1 1 calc R U . . .
H42B H 0.101421 0.845628 0.320459 0.067 Uiso 1 1 calc R U . . .
C43 C 0.14934(19) 0.9391(3) 0.30907(13) 0.0611(17) Uani 1 1 d D U . . .
H43 H 0.144074 0.930227 0.286827 0.073 Uiso 1 1 calc R U . . .
C44 C 0.1969(2) 0.8956(4) 0.32208(11) 0.0534(15) Uani 1 1 d D U . . .
H44A H 0.226246 0.919379 0.313136 0.064 Uiso 1 1 calc R U . . .
H44B H 0.194950 0.835322 0.317136 0.064 Uiso 1 1 calc R U . . .
C45 C 0.15747(18) 0.8731(4) 0.36964(15) 0.0553(15) Uani 1 1 d D U . . .
H45A H 0.162223 0.878228 0.391823 0.066 Uiso 1 1 calc R U . . .
H45B H 0.153185 0.813228 0.364548 0.066 Uiso 1 1 calc R U . . .
C46 C 0.1561(2) 1.0307(3) 0.31627(10) 0.0439(12) Uani 1 1 d D U . . .
H46A H 0.186217 1.051511 0.307286 0.053 Uiso 1 1 calc R U . . .
H46B H 0.126713 1.061938 0.306992 0.053 Uiso 1 1 calc R U . . .
C47 C 0.1846(2) 0.6041(3) 0.28474(10) 0.0351(11) Uani 1 1 d . . . . .
C48 C 0.1569(2) 0.5305(3) 0.28099(11) 0.0426(13) Uani 1 1 d . . . . .
H48 H 0.146827 0.503593 0.262446 0.051 Uiso 1 1 calc R U . . .
C49 C 0.14662(18) 0.5039(3) 0.30952(11) 0.0311(9) Uani 1 1 d D . . . .
C50 C 0.2006(2) 0.6625(3) 0.26109(10) 0.0383(12) Uani 1 1 d . . . . .
C51 C 0.2533(2) 0.7075(4) 0.27084(13) 0.0500(14) Uani 1 1 d . . . . .
H51A H 0.251296 0.737399 0.290114 0.060 Uiso 1 1 calc R U . . .
H51B H 0.280180 0.665032 0.273828 0.060 Uiso 1 1 calc R U . . .
C52 C 0.2664(3) 0.7715(5) 0.24572(15) 0.0618(18) Uani 1 1 d . . . . .
H52 H 0.298475 0.801032 0.252347 0.074 Uiso 1 1 calc R U . . .
C53 C 0.2261(3) 0.8323(5) 0.24034(14) 0.070(2) Uani 1 1 d . . . . .
H53A H 0.222608 0.864126 0.259057 0.084 Uiso 1 1 calc R U . . .
H53B H 0.234833 0.872327 0.224727 0.084 Uiso 1 1 calc R U . . .
C54 C 0.1786(3) 0.7927(4) 0.23065(17) 0.070(2) Uani 1 1 d . . . . .
H54 H 0.151917 0.835948 0.226544 0.084 Uiso 1 1 calc R U . . .
C55 C 0.1817(3) 0.7347(8) 0.20184(14) 0.101(4) Uani 1 1 d . . . . .
H55A H 0.151064 0.700000 0.198736 0.122 Uiso 1 1 calc R U . . .
H55B H 0.183777 0.769899 0.183755 0.122 Uiso 1 1 calc R U . . .
C56 C 0.2282(3) 0.6783(4) 0.20638(12) 0.065(2) Uani 1 1 d . . . . .
H56 H 0.233666 0.647596 0.187447 0.078 Uiso 1 1 calc R U . . .
C57 C 0.2101(3) 0.6149(5) 0.23173(13) 0.068(2) Uani 1 1 d . . . . .
H57A H 0.178863 0.586345 0.223756 0.082 Uiso 1 1 calc R U . . .
H57B H 0.236177 0.571722 0.236350 0.082 Uiso 1 1 calc R U . . .
C58 C 0.1639(3) 0.7314(4) 0.25541(15) 0.0585(18) Uani 1 1 d . . . . .
H58A H 0.161328 0.762766 0.274323 0.070 Uiso 1 1 calc R U . . .
H58B H 0.130440 0.707370 0.249185 0.070 Uiso 1 1 calc R U . . .
C59 C 0.2734(3) 0.7195(5) 0.21840(19) 0.082(3) Uani 1 1 d . . . . .
H59A H 0.285520 0.755847 0.202645 0.099 Uiso 1 1 calc R U . . .
H59B H 0.299484 0.676937 0.223720 0.099 Uiso 1 1 calc R U . . .
C70 C 0.13659(15) 0.6226(3) 0.43080(9) 0.0261(8) Uani 1 1 d . . . . .
C71 C 0.15986(16) 0.6241(3) 0.45996(10) 0.0300(9) Uani 1 1 d . . . . .
H71 H 0.146091 0.644424 0.477446 0.036 Uiso 1 1 calc R U . . .
C72 C 0.20727(16) 0.5900(3) 0.45837(9) 0.0288(9) Uani 1 1 d . . . . .
C73 C 0.08423(15) 0.6495(3) 0.41972(9) 0.0256(8) Uani 1 1 d . . . . .
C74 C 0.0848(2) 0.7070(4) 0.39197(14) 0.0481(13) Uani 1 1 d . . . . .
H74A H 0.100975 0.677427 0.375907 0.058 Uiso 1 1 calc R U . . .
H74B H 0.104820 0.757608 0.397475 0.058 Uiso 1 1 calc R U . . .
C75 C 0.0296(2) 0.7332(4) 0.37981(15) 0.0539(14) Uani 1 1 d . U . . .
H75 H 0.029420 0.768759 0.361376 0.065 Uiso 1 1 calc R U . . .
C76 C 0.0028(2) 0.6532(4) 0.37338(15) 0.0520(14) Uani 1 1 d . U . . .
H76A H -0.030977 0.665941 0.363524 0.062 Uiso 1 1 calc R U . . .
H76B H 0.021067 0.621372 0.358806 0.062 Uiso 1 1 calc R U . . .
C77 C -0.0030(3) 0.5998(5) 0.39933(17) 0.0645(17) Uani 1 1 d . U . . .
H77 H -0.024576 0.550282 0.393640 0.077 Uiso 1 1 calc R U . . .
C78 C -0.0219(3) 0.6466(4) 0.42543(17) 0.0607(16) Uani 1 1 d . U . . .
H78A H -0.058262 0.656751 0.420967 0.073 Uiso 1 1 calc R U . . .
H78B H -0.017487 0.610599 0.443518 0.073 Uiso 1 1 calc R U . . .
C79 C 0.0035(2) 0.7283(4) 0.43258(14) 0.0525(14) Uani 1 1 d . U . . .
H79 H -0.012764 0.760329 0.448304 0.063 Uiso 1 1 calc R U . . .
C80 C 0.0098(3) 0.7796(4) 0.40519(16) 0.0591(16) Uani 1 1 d . U . . .
H80A H -0.023131 0.804040 0.398027 0.071 Uiso 1 1 calc R U . . .
H80B H 0.032882 0.826416 0.410948 0.071 Uiso 1 1 calc R U . . .
C81 C 0.0591(2) 0.6990(4) 0.44388(15) 0.0528(14) Uani 1 1 d . . . . .
H81A H 0.079698 0.748791 0.449641 0.063 Uiso 1 1 calc R U . . .
H81B H 0.057851 0.663727 0.462006 0.063 Uiso 1 1 calc R U . . .
C82 C 0.0523(2) 0.5724(4) 0.41112(17) 0.0543(15) Uani 1 1 d . . . . .
H82A H 0.051300 0.535522 0.428852 0.065 Uiso 1 1 calc R U . . .
H82B H 0.067590 0.540764 0.395207 0.065 Uiso 1 1 calc R U . . .
C83 C 0.24805(17) 0.5718(3) 0.48318(10) 0.0332(10) Uani 1 1 d . . . . .
C84 C 0.23697(19) 0.6130(4) 0.51252(11) 0.0408(12) Uani 1 1 d . . . . .
H84A H 0.204273 0.592775 0.518361 0.049 Uiso 1 1 calc R U . . .
H84B H 0.234464 0.674199 0.509557 0.049 Uiso 1 1 calc R U . . .
C85 C 0.2781(2) 0.5939(4) 0.53795(12) 0.0485(14) Uani 1 1 d . . . . .
H85 H 0.269951 0.621412 0.557018 0.058 Uiso 1 1 calc R U . . .
C86 C 0.3288(2) 0.6261(4) 0.52879(12) 0.0474(14) Uani 1 1 d . . . . .
H86A H 0.327095 0.687290 0.525680 0.057 Uiso 1 1 calc R U . . .
H86B H 0.355567 0.614337 0.545043 0.057 Uiso 1 1 calc R U . . .
C87 C 0.34095(18) 0.5838(4) 0.50023(12) 0.0431(13) Uani 1 1 d . . . . .
H87 H 0.373905 0.604873 0.494437 0.052 Uiso 1 1 calc R U . . .
C88 C 0.29966(17) 0.6030(4) 0.47469(12) 0.0397(12) Uani 1 1 d . . . . .
H88A H 0.307920 0.575254 0.455943 0.048 Uiso 1 1 calc R U . . .
H88B H 0.298131 0.663942 0.471003 0.048 Uiso 1 1 calc R U . . .
C89 C 0.3438(2) 0.4889(4) 0.50441(13) 0.0487(14) Uani 1 1 d . . . . .
H89A H 0.351370 0.461984 0.485360 0.058 Uiso 1 1 calc R U . . .
H89B H 0.371095 0.474717 0.520083 0.058 Uiso 1 1 calc R U . . .
C90 C 0.2937(2) 0.4565(4) 0.51373(13) 0.0491(15) Uani 1 1 d . . . . .
H90 H 0.295770 0.394839 0.517062 0.059 Uiso 1 1 calc R U . . .
C91 C 0.2815(2) 0.4992(4) 0.54228(12) 0.0585(18) Uani 1 1 d . . . . .
H91A H 0.307779 0.486122 0.558646 0.070 Uiso 1 1 calc R U . . .
H91B H 0.249083 0.477895 0.548246 0.070 Uiso 1 1 calc R U . . .
C92 C 0.2522(2) 0.4760(3) 0.48863(12) 0.0441(13) Uani 1 1 d . . . . .
H92A H 0.219750 0.454274 0.494310 0.053 Uiso 1 1 calc R U . . .
H92B H 0.259862 0.447812 0.469838 0.053 Uiso 1 1 calc R U . . .
C60 C 0.1183(4) 0.4297(6) 0.3178(2) 0.0472(12) Uani 0.6 1 d D U P A 1
C61 C 0.1033(4) 0.3744(6) 0.2902(2) 0.0536(14) Uani 0.6 1 d D U P A 1
H61A H 0.133706 0.355457 0.281083 0.064 Uiso 0.6 1 calc R U P A 1
H61B H 0.082180 0.406596 0.274952 0.064 Uiso 0.6 1 calc R U P A 1
C62 C 0.0736(4) 0.2977(6) 0.3007(3) 0.0613(13) Uani 0.6 1 d D U P A 1
H62 H 0.064106 0.260029 0.283250 0.074 Uiso 0.6 1 calc R U P A 1
C63 C 0.0259(4) 0.3325(7) 0.3134(3) 0.0647(15) Uani 0.6 1 d D U P A 1
H63A H 0.006382 0.365339 0.297569 0.078 Uiso 0.6 1 calc R U P A 1
H63B H 0.004621 0.285364 0.318973 0.078 Uiso 0.6 1 calc R U P A 1
C64 C 0.0385(4) 0.3879(6) 0.3410(2) 0.0620(13) Uani 0.6 1 d D U P A 1
H64 H 0.006840 0.409167 0.348520 0.074 Uiso 0.6 1 calc R U P A 1
C65 C 0.0695(4) 0.3399(8) 0.3664(3) 0.0627(15) Uani 0.6 1 d D U P A 1
H65A H 0.079938 0.378056 0.383315 0.075 Uiso 0.6 1 calc R U P A 1
H65B H 0.049180 0.294266 0.374130 0.075 Uiso 0.6 1 calc R U P A 1
C66 C 0.1158(4) 0.3040(7) 0.3528(3) 0.0607(14) Uani 0.6 1 d D U P A 1
H66 H 0.136584 0.272146 0.368696 0.073 Uiso 0.6 1 calc R U P A 1
C67 C 0.1464(4) 0.3782(6) 0.3427(2) 0.0506(13) Uani 0.6 1 d D U P A 1
H67A H 0.155492 0.414730 0.360244 0.061 Uiso 0.6 1 calc R U P A 1
H67B H 0.177894 0.357008 0.335458 0.061 Uiso 0.6 1 calc R U P A 1
C68 C 0.0692(4) 0.4630(6) 0.3293(3) 0.0540(14) Uani 0.6 1 d D U P A 1
H68A H 0.048935 0.492109 0.312862 0.065 Uiso 0.6 1 calc R U P A 1
H68B H 0.077235 0.503425 0.345868 0.065 Uiso 0.6 1 calc R U P A 1
C69 C 0.1026(5) 0.2478(7) 0.3264(2) 0.0636(15) Uani 0.6 1 d D U P A 1
H69A H 0.081572 0.200987 0.332510 0.076 Uiso 0.6 1 calc R U P A 1
H69B H 0.133557 0.224192 0.319269 0.076 Uiso 0.6 1 calc R U P A 1
C1S C 0.1367(5) 0.2758(8) 0.3345(3) 0.0473(15) Uani 0.4 1 d D U P A 2
H1S H 0.164083 0.233075 0.336897 0.057 Uiso 0.4 1 calc R U P A 2
C1T C 0.1570(5) 0.3608(7) 0.3259(3) 0.0462(16) Uani 0.4 1 d D U P A 2
H1TA H 0.181824 0.379902 0.342311 0.055 Uiso 0.4 1 calc R U P A 2
H1TB H 0.174924 0.353985 0.307621 0.055 Uiso 0.4 1 calc R U P A 2
C1U C 0.0961(5) 0.2507(7) 0.3099(3) 0.0437(15) Uani 0.4 1 d D U P A 2
H1UA H 0.111435 0.245754 0.290561 0.052 Uiso 0.4 1 calc R U P A 2
H1UB H 0.082752 0.195168 0.314721 0.052 Uiso 0.4 1 calc R U P A 2
C1V C 0.1134(5) 0.2894(8) 0.3639(3) 0.0479(16) Uani 0.4 1 d D U P A 2
H1VA H 0.101884 0.235515 0.371745 0.058 Uiso 0.4 1 calc R U P A 2
H1VB H 0.138404 0.313914 0.379147 0.058 Uiso 0.4 1 calc R U P A 2
C1W C 0.0694(5) 0.3482(8) 0.3576(3) 0.0471(15) Uani 0.4 1 d D U P A 2
H1W H 0.053808 0.355912 0.376969 0.057 Uiso 0.4 1 calc R U P A 2
C1X C 0.0294(5) 0.3239(8) 0.3349(3) 0.0469(16) Uani 0.4 1 d D U P A 2
H1XA H 0.003685 0.368354 0.332152 0.056 Uiso 0.4 1 calc R U P A 2
H1XB H 0.013052 0.271767 0.340888 0.056 Uiso 0.4 1 calc R U P A 2
C1Y C 0.0544(5) 0.3107(7) 0.3062(3) 0.0459(15) Uani 0.4 1 d D U P A 2
H1Y H 0.028993 0.291066 0.289916 0.055 Uiso 0.4 1 calc R U P A 2
C1Z C 0.0767(5) 0.3942(8) 0.2970(3) 0.0464(16) Uani 0.4 1 d D U P A 2
H1ZA H 0.091184 0.386811 0.277515 0.056 Uiso 0.4 1 calc R U P A 2
H1ZB H 0.049438 0.435912 0.293999 0.056 Uiso 0.4 1 calc R U P A 2
C2A C 0.1174(5) 0.4279(8) 0.3201(3) 0.0421(15) Uani 0.4 1 d D U P A 2
C2B C 0.0936(5) 0.4321(7) 0.3502(3) 0.0456(16) Uani 0.4 1 d D U P A 2
H2BA H 0.119647 0.446892 0.366487 0.055 Uiso 0.4 1 calc R U P A 2
H2BB H 0.067680 0.476483 0.349089 0.055 Uiso 0.4 1 calc R U P A 2
C93 C 0.5060(2) 0.5314(4) 0.41191(13) 0.0487(13) Uani 1 1 d . . . . .
H93 H 0.517802 0.557231 0.394728 0.058 Uiso 1 1 calc R U . . .
C94 C 0.5393(2) 0.5035(4) 0.43500(13) 0.0526(15) Uani 1 1 d . . . . .
H94 H 0.574360 0.509787 0.433883 0.063 Uiso 1 1 calc R U . . .
C95 C 0.5214(2) 0.4661(5) 0.45997(14) 0.0602(17) Uani 1 1 d . . . . .
H95 H 0.544217 0.447070 0.476065 0.072 Uiso 1 1 calc R U . . .
C96 C 0.4706(3) 0.4567(4) 0.46134(15) 0.0574(15) Uani 1 1 d . . . . .
H96 H 0.458279 0.430352 0.478256 0.069 Uiso 1 1 calc R U . . .
C97 C 0.4380(2) 0.4853(4) 0.43847(15) 0.0499(14) Uani 1 1 d . . . . .
H97 H 0.402829 0.480008 0.439593 0.060 Uiso 1 1 calc R U . . .
C98 C 0.4558(2) 0.5213(4) 0.41404(14) 0.0523(15) Uani 1 1 d . . . . .
H98 H 0.432740 0.540023 0.398008 0.063 Uiso 1 1 calc R U . . .
C106 C 0.1164(2) 0.2670(4) 0.44823(14) 0.111(4) Uani 1 1 d G . . . .
H106 H 0.125287 0.228761 0.433315 0.133 Uiso 1 1 calc R U . . .
C105 C 0.12857(17) 0.3510(4) 0.44609(13) 0.095(2) Uani 1 1 d G U . . .
H105 H 0.145782 0.370242 0.429710 0.114 Uiso 1 1 calc R U . . .
C110 C 0.11556(19) 0.4069(3) 0.46790(15) 0.0947(18) Uani 1 1 d G U . . .
H110 H 0.123884 0.464323 0.466440 0.114 Uiso 1 1 calc R U . . .
C109 C 0.0904(2) 0.3787(4) 0.49186(13) 0.0954(17) Uani 1 1 d G U . . .
H109 H 0.081491 0.416925 0.506776 0.114 Uiso 1 1 calc R U . . .
C108 C 0.07821(18) 0.2947(4) 0.49401(12) 0.0899(17) Uani 1 1 d G U . . .
H108 H 0.060996 0.275445 0.510382 0.108 Uiso 1 1 calc R U . . .
C107 C 0.09121(19) 0.2388(3) 0.47219(15) 0.0848(19) Uani 1 1 d G U . . .
H107 H 0.082893 0.181362 0.473652 0.102 Uiso 1 1 calc R U . . .
C114 C 0.3974(3) 1.0232(5) 0.33062(18) 0.055(2) Uani 0.55 1 d G U P B 1
H114 H 0.397892 1.067792 0.344698 0.065 Uiso 0.55 1 calc R U P B 1
C113 C 0.3625(3) 0.9592(6) 0.33174(17) 0.0539(19) Uani 0.55 1 d G U P B 1
H113 H 0.339204 0.960025 0.346589 0.065 Uiso 0.55 1 calc R U P B 1
C112 C 0.3617(3) 0.8940(5) 0.31115(19) 0.0534(18) Uani 0.55 1 d G U P B 1
H112 H 0.337871 0.850275 0.311913 0.064 Uiso 0.55 1 calc R U P B 1
C111 C 0.3958(3) 0.8928(5) 0.28942(18) 0.0506(18) Uani 0.55 1 d G U P B 1
H111 H 0.395224 0.848290 0.275346 0.061 Uiso 0.55 1 calc R U P B 1
C116 C 0.4306(3) 0.9569(5) 0.28830(18) 0.050(2) Uani 0.55 1 d G U P B 1
H116 H 0.453912 0.956055 0.273455 0.060 Uiso 0.55 1 calc R U P B 1
C115 C 0.4314(3) 1.0221(4) 0.3089(2) 0.051(3) Uani 0.55 1 d G U P B 1
H115 H 0.455246 1.065807 0.308130 0.061 Uiso 0.55 1 calc R U P B 1
C1B C 0.3553(3) 0.9276(5) 0.3213(2) 0.039(3) Uani 0.45 1 d G . P C 2
H1B H 0.333716 0.882445 0.325169 0.047 Uiso 0.45 1 calc R U P C 2
C1C C 0.3867(3) 0.9217(5) 0.29829(18) 0.055(4) Uani 0.45 1 d G . P C 2
H1C H 0.386665 0.872534 0.286383 0.066 Uiso 0.45 1 calc R U P C 2
C1D C 0.4182(2) 0.9878(6) 0.29266(15) 0.047(4) Uani 0.45 1 d G . P C 2
H1D H 0.439714 0.983769 0.276916 0.057 Uiso 0.45 1 calc R U P C 2
C1E C 0.4183(3) 1.0598(6) 0.31008(17) 0.052(4) Uani 0.45 1 d G . P C 2
H1E H 0.439815 1.104916 0.306236 0.062 Uiso 0.45 1 calc R U P C 2
C1F C 0.3868(3) 1.0656(5) 0.33312(15) 0.053(4) Uani 0.45 1 d G . P C 2
H1F H 0.386867 1.114828 0.345022 0.064 Uiso 0.45 1 calc R U P C 2
C1A C 0.3553(3) 0.9996(6) 0.33874(15) 0.042(3) Uani 0.45 1 d G . P C 2
H1A H 0.333818 1.003593 0.354489 0.050 Uiso 0.45 1 calc R U P C 2
C101 C 0.0095(6) 0.7830(6) 0.2725(3) 0.118(8) Uani 0.5 1 d G U P D -1
H101 H 0.015099 0.833485 0.283483 0.142 Uiso 0.5 1 calc R U P D -1
C100 C 0.0346(5) 0.7106(8) 0.2821(2) 0.088(5) Uani 0.5 1 d G U P D -1
H100 H 0.057445 0.711513 0.299729 0.105 Uiso 0.5 1 calc R U P D -1
C99 C 0.0263(4) 0.6368(6) 0.2661(3) 0.069(4) Uani 0.5 1 d G U P D -1
H99 H 0.043540 0.587250 0.272667 0.083 Uiso 0.5 1 calc R U P D -1
C104 C -0.0071(4) 0.6354(6) 0.2403(3) 0.065(4) Uani 0.5 1 d G U P D -1
H104 H -0.012712 0.584957 0.229359 0.078 Uiso 0.5 1 calc R U P D -1
C103 C -0.0322(4) 0.7079(8) 0.2307(3) 0.087(5) Uani 0.5 1 d G U P D -1
H103 H -0.055060 0.706927 0.213113 0.104 Uiso 0.5 1 calc R U P D -1
C102 C -0.0240(6) 0.7817(6) 0.2468(3) 0.126(8) Uani 0.5 1 d G U P D -1
H102 H -0.041155 0.831191 0.240174 0.152 Uiso 0.5 1 calc R U P D -1

loop_
_atom_site_aniso_label
_atom_site_aniso_U_11
_atom_site_aniso_U_22
_atom_site_aniso_U_33
_atom_site_aniso_U_23
_atom_site_aniso_U_13
_atom_site_aniso_U_12
Cu1 0.0197(2) 0.0256(3) 0.0272(3) 0.01121(19) 0.00186(19) 0.00005(18)
Cu2 0.0248(2) 0.0141(2) 0.0206(2) 0.00028(17) 0.00046(18) -0.00235(17)
Cu3 0.0323(3) 0.0128(2) 0.0163(2) -0.00159(16) 0.00091(18) -0.00476(18)
Cu4 0.0181(2) 0.0199(2) 0.0219(2) 0.00372(17) 0.00037(17) -0.00227(17)
N1 0.0209(16) 0.0192(16) 0.0317(18) 0.0094(14) -0.0020(13) -0.0001(13)
N2 0.0206(15) 0.0181(15) 0.0248(16) 0.0066(13) -0.0002(12) -0.0017(12)
N3 0.0290(17) 0.0160(15) 0.0205(15) -0.0023(12) 0.0030(13) -0.0050(13)
N4 0.0315(18) 0.0163(15) 0.0210(16) -0.0026(12) 0.0027(13) -0.0032(13)
N5 0.0387(19) 0.0152(15) 0.0174(15) -0.0006(12) -0.0025(13) -0.0034(14)
N6 0.0282(17) 0.0146(15) 0.0254(17) -0.0007(13) -0.0050(13) -0.0031(13)
N7 0.0192(16) 0.0335(19) 0.0239(17) 0.0106(14) 0.0017(13) -0.0016(14)
N8 0.0189(16) 0.036(2) 0.0262(17) 0.0136(15) -0.0003(13) -0.0014(14)
C1 0.0205(18) 0.0173(18) 0.035(2) 0.0078(16) -0.0065(16) -0.0009(14)
C2 0.0233(19) 0.0166(18) 0.034(2) 0.0036(16) -0.0036(16) 0.0013(15)
C3 0.0169(17) 0.0171(17) 0.031(2) 0.0034(15) -0.0049(15) -0.0017(14)
C4 0.0235(19) 0.0186(18) 0.036(2) 0.0110(16) -0.0030(16) -0.0007(15)
C5 0.040(3) 0.067(4) 0.142(8) 0.068(5) -0.025(4) -0.016(3)
C6 0.033(3) 0.081(5) 0.123(7) 0.046(5) -0.019(4) -0.004(3)
C7 0.043(3) 0.039(3) 0.110(6) 0.028(3) 0.035(4) 0.008(2)
C8 0.057(3) 0.050(3) 0.047(3) 0.001(3) 0.017(3) 0.008(3)
C9 0.044(3) 0.035(3) 0.046(3) 0.003(2) 0.001(2) 0.010(2)
C10 0.071(4) 0.039(3) 0.036(3) 0.003(2) -0.002(3) 0.010(3)
C11 0.069(4) 0.030(2) 0.034(3) 0.004(2) -0.001(2) -0.003(2)
C12 0.049(3) 0.033(3) 0.048(3) 0.003(2) 0.016(2) 0.003(2)
C13 0.077(5) 0.052(4) 0.073(5) 0.012(3) -0.022(4) -0.028(4)
C14 0.0177(17) 0.0150(17) 0.031(2) -0.0012(15) -0.0014(15) -0.0026(13)
C15 0.0177(19) 0.026(2) 0.056(3) 0.006(2) 0.0036(18) 0.0015(16)
C16 0.024(2) 0.029(2) 0.056(3) 0.000(2) 0.015(2) -0.0015(17)
C17 0.029(2) 0.038(3) 0.047(3) 0.002(2) 0.005(2) -0.012(2)
C18 0.046(3) 0.022(2) 0.039(3) -0.0040(18) 0.013(2) -0.0128(19)
C19 0.042(3) 0.034(2) 0.035(2) 0.0092(19) 0.012(2) 0.001(2)
C20 0.028(2) 0.040(3) 0.030(2) -0.0028(19) 0.0042(17) -0.0043(19)
C21 0.0201(18) 0.026(2) 0.029(2) -0.0002(16) 0.0004(15) -0.0017(15)
C22 0.042(2) 0.0200(19) 0.029(2) -0.0022(16) 0.0055(18) -0.0114(18)
C23 0.038(3) 0.035(2) 0.045(3) -0.013(2) 0.019(2) -0.011(2)
C24 0.033(2) 0.0174(18) 0.0205(18) -0.0031(14) 0.0069(15) -0.0074(15)
C25 0.036(2) 0.0184(18) 0.0216(19) -0.0049(15) 0.0023(16) -0.0047(16)
C26 0.039(2) 0.0147(17) 0.0193(18) -0.0010(14) 0.0038(16) -0.0042(16)
C27 0.032(2) 0.0215(19) 0.0165(17) -0.0030(14) 0.0031(15) -0.0077(16)
C28 0.045(3) 0.033(2) 0.024(2) 0.0032(17) 0.0037(18) -0.020(2)
C29 0.055(3) 0.039(3) 0.023(2) 0.0089(19) -0.004(2) -0.021(2)
C30 0.054(3) 0.031(2) 0.044(3) 0.004(2) -0.019(2) -0.007(2)
C31 0.036(2) 0.040(3) 0.033(2) -0.009(2) -0.0061(19) 0.001(2)
C32 0.032(2) 0.041(3) 0.028(2) -0.0001(19) 0.0031(18) -0.0080(19)
C33 0.036(2) 0.025(2) 0.024(2) -0.0021(16) 0.0029(17) -0.0139(17)
C34 0.031(2) 0.024(2) 0.0235(19) -0.0038(16) 0.0043(16) -0.0089(16)
C35 0.034(2) 0.032(2) 0.025(2) -0.0091(17) -0.0016(17) 0.0016(18)
C36 0.046(3) 0.043(3) 0.0189(19) -0.0029(18) 0.0010(18) -0.017(2)
C37 0.034(2) 0.0182(18) 0.0207(18) -0.0020(14) -0.0011(15) -0.0045(15)
C38 0.049(3) 0.036(3) 0.065(3) -0.009(2) -0.003(3) 0.000(2)
C39 0.064(3) 0.039(3) 0.053(3) -0.006(2) 0.003(3) -0.017(3)
C40 0.051(3) 0.043(3) 0.058(3) 0.006(2) 0.027(3) 0.019(2)
C41 0.056(3) 0.072(4) 0.076(4) 0.027(3) 0.003(3) -0.023(3)
C42 0.034(3) 0.030(2) 0.098(4) -0.004(3) -0.021(3) 0.004(2)
C43 0.092(4) 0.053(3) 0.036(3) -0.007(2) -0.006(3) 0.011(3)
C44 0.069(4) 0.052(3) 0.039(3) -0.002(2) 0.002(3) 0.018(3)
C45 0.043(3) 0.055(3) 0.069(4) 0.024(3) 0.011(3) -0.001(3)
C46 0.044(3) 0.041(3) 0.049(3) 0.009(2) 0.016(2) 0.006(2)
C47 0.064(3) 0.020(2) 0.020(2) -0.0053(16) -0.007(2) 0.005(2)
C48 0.070(4) 0.023(2) 0.030(2) -0.0115(18) -0.019(2) 0.003(2)
C49 0.038(2) 0.0172(19) 0.036(2) -0.0079(17) -0.0116(19) 0.0006(17)
C50 0.073(4) 0.024(2) 0.0167(19) -0.0027(16) 0.001(2) 0.013(2)
C51 0.057(3) 0.052(3) 0.042(3) 0.014(3) 0.008(3) 0.015(3)
C52 0.073(4) 0.066(4) 0.051(4) 0.004(3) 0.035(3) 0.003(3)
C53 0.124(7) 0.057(4) 0.031(3) 0.014(3) 0.021(4) 0.025(4)
C54 0.085(5) 0.050(4) 0.081(5) 0.031(3) 0.043(4) 0.043(4)
C55 0.088(6) 0.191(11) 0.023(3) 0.003(4) -0.007(3) 0.036(7)
C56 0.109(6) 0.059(4) 0.025(3) -0.005(2) -0.003(3) 0.042(4)
C57 0.109(6) 0.060(4) 0.034(3) -0.008(3) 0.006(3) 0.036(4)
C58 0.065(4) 0.054(4) 0.060(4) 0.026(3) 0.022(3) 0.037(3)
C59 0.098(6) 0.075(5) 0.074(5) 0.000(4) 0.013(5) 0.050(5)
C70 0.0222(19) 0.033(2) 0.0236(19) 0.0070(17) 0.0075(15) -0.0039(16)
C71 0.024(2) 0.044(3) 0.023(2) 0.0066(18) 0.0069(16) -0.0090(18)
C72 0.024(2) 0.039(2) 0.0228(19) 0.0104(17) 0.0032(16) -0.0110(17)
C73 0.0191(18) 0.032(2) 0.027(2) 0.0028(16) 0.0068(15) -0.0040(16)
C74 0.041(3) 0.053(3) 0.051(3) 0.007(3) 0.009(2) -0.002(2)
C75 0.057(2) 0.052(2) 0.052(2) 0.0041(16) 0.0048(16) -0.0036(17)
C76 0.046(2) 0.051(2) 0.059(2) -0.0023(17) 0.0073(16) 0.0037(16)
C77 0.066(2) 0.060(2) 0.067(2) 0.0005(18) 0.0017(17) -0.0079(18)
C78 0.059(2) 0.057(2) 0.069(2) 0.0042(17) 0.0193(17) 0.0012(17)
C79 0.052(2) 0.052(2) 0.054(2) 0.0031(16) 0.0086(16) -0.0051(16)
C80 0.061(2) 0.054(2) 0.064(2) 0.0022(17) 0.0145(17) 0.0008(17)
C81 0.053(3) 0.053(3) 0.055(3) -0.003(3) 0.019(3) 0.002(3)
C82 0.040(3) 0.041(3) 0.083(5) -0.004(3) 0.008(3) 0.001(2)
C83 0.027(2) 0.046(3) 0.026(2) 0.0177(19) 0.0000(17) -0.0133(19)
C84 0.037(3) 0.054(3) 0.032(2) 0.009(2) 0.002(2) -0.014(2)
C85 0.043(3) 0.068(4) 0.032(3) 0.018(3) -0.006(2) -0.016(3)
C86 0.045(3) 0.050(3) 0.045(3) 0.015(2) -0.014(2) -0.020(2)
C87 0.028(2) 0.052(3) 0.048(3) 0.026(2) -0.003(2) -0.011(2)
C88 0.028(2) 0.051(3) 0.039(3) 0.022(2) 0.0005(19) -0.009(2)
C89 0.044(3) 0.058(3) 0.041(3) 0.019(3) -0.013(2) -0.010(3)
C90 0.053(3) 0.045(3) 0.045(3) 0.028(2) -0.015(2) -0.019(3)
C91 0.061(4) 0.077(4) 0.034(3) 0.032(3) -0.014(2) -0.037(3)
C92 0.046(3) 0.045(3) 0.040(3) 0.017(2) -0.006(2) -0.018(2)
C60 0.0423(18) 0.0425(19) 0.0568(19) -0.0085(16) 0.0054(16) 0.0021(16)
C61 0.049(2) 0.049(2) 0.062(2) -0.0109(18) 0.0034(18) 0.0001(18)
C62 0.0575(19) 0.0571(19) 0.069(2) -0.0086(17) 0.0051(17) -0.0021(17)
C63 0.061(2) 0.061(2) 0.073(2) -0.0070(18) 0.0065(18) -0.0028(18)
C64 0.0572(19) 0.0587(19) 0.071(2) -0.0054(17) 0.0085(17) -0.0035(17)
C65 0.061(2) 0.059(2) 0.069(2) -0.0011(18) 0.0091(18) -0.0033(18)
C66 0.0593(19) 0.056(2) 0.067(2) -0.0014(17) 0.0090(17) -0.0025(17)
C67 0.048(2) 0.046(2) 0.058(2) -0.0034(18) 0.0089(18) -0.0003(17)
C68 0.049(2) 0.049(2) 0.064(2) -0.0075(18) 0.0075(18) -0.0003(18)
C69 0.062(2) 0.057(2) 0.071(2) -0.0037(18) 0.0049(19) -0.0020(18)
C1S 0.057(3) 0.031(3) 0.056(3) 0.001(3) 0.018(3) -0.018(3)
C1T 0.055(3) 0.028(3) 0.057(3) 0.002(3) 0.015(3) -0.019(3)
C1U 0.058(3) 0.027(3) 0.049(3) -0.001(3) 0.020(3) -0.022(3)
C1V 0.057(3) 0.035(3) 0.055(3) 0.002(3) 0.019(3) -0.017(3)
C1W 0.057(3) 0.032(3) 0.055(3) -0.001(3) 0.023(3) -0.019(3)
C1X 0.055(3) 0.033(3) 0.056(3) -0.002(3) 0.023(3) -0.020(3)
C1Y 0.056(3) 0.032(3) 0.052(3) -0.004(3) 0.020(3) -0.024(3)
C1Z 0.055(3) 0.033(3) 0.053(3) -0.003(3) 0.016(3) -0.023(3)
C2A 0.050(3) 0.025(3) 0.053(3) -0.005(3) 0.016(3) -0.021(3)
C2B 0.055(3) 0.030(3) 0.054(3) -0.006(3) 0.019(3) -0.020(3)
C93 0.049(3) 0.057(4) 0.040(3) 0.000(2) 0.004(2) 0.008(3)
C94 0.032(3) 0.079(4) 0.046(3) -0.008(3) -0.003(2) 0.010(3)
C95 0.047(3) 0.089(5) 0.042(3) 0.007(3) -0.007(3) 0.014(3)
C96 0.059(4) 0.060(4) 0.054(4) -0.001(3) 0.011(3) 0.002(3)
C97 0.040(3) 0.044(3) 0.064(4) -0.014(3) -0.001(3) -0.006(2)
C98 0.046(3) 0.056(4) 0.051(3) -0.008(3) -0.019(3) 0.008(3)
C106 0.043(4) 0.139(10) 0.153(10) 0.026(8) 0.025(5) 0.027(5)
C105 0.044(3) 0.116(5) 0.121(5) 0.050(4) -0.017(3) -0.022(3)
C110 0.052(3) 0.105(4) 0.119(4) 0.042(3) -0.034(3) -0.024(3)
C109 0.064(3) 0.101(4) 0.112(4) 0.036(3) -0.036(3) -0.018(3)
C108 0.064(3) 0.093(4) 0.105(4) 0.040(3) -0.029(3) -0.014(3)
C107 0.057(3) 0.086(4) 0.106(4) 0.045(3) -0.019(3) -0.004(3)
C114 0.056(3) 0.056(3) 0.052(3) 0.002(2) 0.003(2) 0.000(2)
C113 0.054(3) 0.056(3) 0.052(3) 0.002(2) 0.0051(19) -0.001(2)
C112 0.054(2) 0.054(2) 0.052(2) 0.0036(19) 0.0033(19) -0.0033(19)
C111 0.052(2) 0.051(2) 0.049(2) 0.0028(19) 0.0029(19) -0.0013(19)
C116 0.050(3) 0.052(3) 0.049(3) 0.000(2) 0.003(2) -0.001(2)
C115 0.050(4) 0.053(4) 0.050(4) 0.002(3) 0.003(3) -0.004(3)
C1B 0.053(7) 0.028(5) 0.041(6) 0.011(5) 0.026(5) 0.011(5)
C1C 0.037(6) 0.096(12) 0.034(6) 0.014(7) 0.015(5) 0.034(7)
C1D 0.021(5) 0.103(12) 0.017(5) 0.013(6) -0.002(4) 0.009(6)
C1E 0.021(5) 0.113(13) 0.020(5) 0.010(6) -0.005(4) 0.005(7)
C1F 0.045(7) 0.097(12) 0.017(5) 0.001(6) -0.002(4) 0.008(7)
C1A 0.036(6) 0.061(8) 0.029(5) 0.027(5) 0.007(4) 0.018(5)
C101 0.117(9) 0.111(9) 0.125(9) -0.006(5) 0.000(5) 0.001(5)
C100 0.082(7) 0.089(7) 0.093(7) -0.005(5) 0.009(5) -0.005(5)
C99 0.068(6) 0.067(6) 0.073(6) 0.000(4) 0.010(4) 0.006(4)
C104 0.064(6) 0.067(5) 0.064(6) -0.001(4) 0.007(5) 0.008(4)
C103 0.079(6) 0.089(7) 0.093(7) 0.005(5) 0.005(5) 0.003(5)
C102 0.124(9) 0.122(9) 0.132(9) -0.001(5) 0.005(5) 0.005(5)

loop_
_atom_type_symbol
_atom_type_description
_atom_type_scat_dispersion_real
_atom_type_scat_dispersion_imag
_atom_type_scat_source
C C 0.0033 0.0016 'International Tables Vol C Tables 4.2.6.8 and 6.1.1.4'
H H 0.0000 0.0000 'International Tables Vol C Tables 4.2.6.8 and 6.1.1.4'
Cu Cu 0.3201 1.2651 'International Tables Vol C Tables 4.2.6.8 and 6.1.1.4'
N N 0.0061 0.0033 'International Tables Vol C Tables 4.2.6.8 and 6.1.1.4'

loop_
_geom_angle_atom_site_label_1
_geom_angle_atom_site_label_2
_geom_angle_atom_site_label_3
_geom_angle
_geom_angle_site_symmetry_1
_geom_angle_site_symmetry_3
_geom_angle_publ_flag
Cu2 Cu1 Cu4 88.367(18) . . ?
N1 Cu1 Cu2 63.30(10) . . ?
N1 Cu1 Cu4 114.37(11) . . ?
N1 Cu1 N8 177.95(15) . . ?
N8 Cu1 Cu2 116.09(11) . . ?
N8 Cu1 Cu4 63.58(11) . . ?
Cu3 Cu2 Cu1 91.009(18) . . ?
N2 Cu2 Cu1 63.68(10) . . ?
N2 Cu2 Cu3 113.92(10) . . ?
N2 Cu2 N3 178.28(15) . . ?
N3 Cu2 Cu1 114.92(10) . . ?
N3 Cu2 Cu3 64.82(11) . . ?
Cu2 Cu3 Cu4 89.687(18) . . ?
N4 Cu3 Cu2 63.56(11) . . ?
N4 Cu3 Cu4 115.20(11) . . ?
N5 Cu3 Cu2 116.22(11) . . ?
N5 Cu3 Cu4 64.37(11) . . ?
N5 Cu3 N4 179.55(15) . . ?
Cu3 Cu4 Cu1 90.739(18) . . ?
N6 Cu4 Cu1 117.12(11) . . ?
N6 Cu4 Cu3 63.61(10) . . ?
N6 Cu4 N7 178.42(16) . . ?
N7 Cu4 Cu1 63.70(11) . . ?
N7 Cu4 Cu3 115.27(11) . . ?
N2 N1 Cu1 116.4(2) . . ?
C1 N1 Cu1 135.2(3) . . ?
C1 N1 N2 107.7(3) . . ?
N1 N2 Cu2 115.6(3) . . ?
C3 N2 Cu2 135.8(3) . . ?
C3 N2 N1 108.4(3) . . ?
N4 N3 Cu2 114.2(2) . . ?
C24 N3 Cu2 137.7(3) . . ?
C24 N3 N4 108.0(3) . . ?
N3 N4 Cu3 117.3(2) . . ?
C26 N4 Cu3 134.5(3) . . ?
C26 N4 N3 108.2(3) . . ?
N6 N5 Cu3 115.3(2) . . ?
C47 N5 Cu3 135.9(3) . . ?
C47 N5 N6 108.7(3) . . ?
N5 N6 Cu4 116.5(2) . . ?
C49 N6 Cu4 134.9(3) . . ?
C49 N6 N5 108.5(3) . . ?
N8 N7 Cu4 116.2(3) . . ?
C70 N7 Cu4 135.7(3) . . ?
C70 N7 N8 107.9(3) . . ?
N7 N8 Cu1 116.5(3) . . ?
C72 N8 Cu1 135.1(3) . . ?
C72 N8 N7 108.3(3) . . ?
N1 C1 C2 109.2(4) . . ?
N1 C1 C4 121.9(4) . . ?
C2 C1 C4 128.9(4) . . ?
C1 C2 H2 126.9 . . ?
C1 C2 C3 106.2(4) . . ?
C3 C2 H2 126.9 . . ?
N2 C3 C2 108.4(4) . . ?
N2 C3 C14 123.2(3) . . ?
C2 C3 C14 128.1(4) . . ?
C1 C4 C11 108.9(4) . . ?
C1 C4 C12 110.6(4) . . ?
C5 C4 C1 109.8(4) . . ?
C5 C4 C11 109.2(5) . . ?
C5 C4 C12 111.2(5) . . ?
C12 C4 C11 107.1(4) . . ?
C4 C5 H5A 109.7 . . ?
C4 C5 H5B 109.7 . . ?
C4 C5 C6 109.7(5) . . ?
H5A C5 H5B 108.2 . . ?
C6 C5 H5A 109.7 . . ?
C6 C5 H5B 109.7 . . ?
C5 C6 H6 110.8 . . ?
C7 C6 C5 106.1(7) . . ?
C7 C6 H6 110.8 . . ?
C7 C6 C13 113.7(5) . . ?
C13 C6 C5 104.3(7) . . ?
C13 C6 H6 110.8 . . ?
C6 C7 H7A 108.9 . . ?
C6 C7 H7B 108.9 . . ?
C6 C7 C8 113.2(6) . . ?
H7A C7 H7B 107.8 . . ?
C8 C7 H7A 108.9 . . ?
C8 C7 H7B 108.9 . . ?
C7 C8 H8 111.0 . . ?
C7 C8 C9 111.1(5) . . ?
C7 C8 C12 106.6(5) . . ?
C9 C8 H8 111.0 . . ?
C9 C8 C12 105.8(4) . . ?
C12 C8 H8 111.0 . . ?
C8 C9 H9A 108.8 . . ?
C8 C9 H9B 108.8 . . ?
H9A C9 H9B 107.7 . . ?
C10 C9 C8 113.9(5) . . ?
C10 C9 H9A 108.8 . . ?
C10 C9 H9B 108.8 . . ?
C9 C10 H10 111.1 . . ?
C9 C10 C11 105.9(5) . . ?
C11 C10 H10 111.1 . . ?
C13 C10 C9 111.8(6) . . ?
C13 C10 H10 111.1 . . ?
C13 C10 C11 105.5(5) . . ?
C4 C11 C10 109.8(4) . . ?
C4 C11 H11A 109.7 . . ?
C4 C11 H11B 109.7 . . ?
C10 C11 H11A 109.7 . . ?
C10 C11 H11B 109.7 . . ?
H11A C11 H11B 108.2 . . ?
C4 C12 C8 110.6(4) . . ?
C4 C12 H12A 109.5 . . ?
C4 C12 H12B 109.5 . . ?
C8 C12 H12A 109.5 . . ?
C8 C12 H12B 109.5 . . ?
H12A C12 H12B 108.1 . . ?
C6 C13 H13A 108.9 . . ?
C6 C13 H13B 108.9 . . ?
C10 C13 C6 113.2(6) . . ?
C10 C13 H13A 108.9 . . ?
C10 C13 H13B 108.9 . . ?
H13A C13 H13B 107.8 . . ?
C3 C14 C15 110.5(3) . . ?
C3 C14 C21 108.6(3) . . ?
C3 C14 C22 113.5(3) . . ?
C21 C14 C15 107.9(4) . . ?
C22 C14 C15 108.1(3) . . ?
C22 C14 C21 108.0(3) . . ?
C14 C15 H15A 109.5 . . ?
C14 C15 H15B 109.5 . . ?
H15A C15 H15B 108.1 . . ?
C16 C15 C14 110.7(4) . . ?
C16 C15 H15A 109.5 . . ?
C16 C15 H15B 109.5 . . ?
C15 C16 H16 109.4 . . ?
C15 C16 C17 109.8(4) . . ?
C17 C16 H16 109.4 . . ?
C23 C16 C15 109.8(4) . . ?
C23 C16 H16 109.4 . . ?
C23 C16 C17 109.1(4) . . ?
C16 C17 H17A 109.9 . . ?
C16 C17 H17B 109.9 . . ?
H17A C17 H17B 108.3 . . ?
C18 C17 C16 108.9(4) . . ?
C18 C17 H17A 109.9 . . ?
C18 C17 H17B 109.9 . . ?
C17 C18 H18 109.3 . . ?
C17 C18 C22 109.9(4) . . ?
C19 C18 C17 109.9(4) . . ?
C19 C18 H18 109.3 . . ?
C19 C18 C22 109.2(4) . . ?
C22 C18 H18 109.3 . . ?
C18 C19 H19A 109.7 . . ?
C18 C19 H19B 109.7 . . ?
C18 C19 C20 109.9(4) . . ?
H19A C19 H19B 108.2 . . ?
C20 C19 H19A 109.7 . . ?
C20 C19 H19B 109.7 . . ?
C19 C20 H20 109.8 . . ?
C19 C20 C21 109.5(4) . . ?
C19 C20 C23 108.7(4) . . ?
C21 C20 H20 109.8 . . ?
C23 C20 H20 109.8 . . ?
C23 C20 C21 109.0(4) . . ?
C14 C21 C20 111.1(3) . . ?
C14 C21 H21A 109.4 . . ?
C14 C21 H21B 109.4 . . ?
C20 C21 H21A 109.4 . . ?
C20 C21 H21B 109.4 . . ?
H21A C21 H21B 108.0 . . ?
C14 C22 H22A 109.5 . . ?
C14 C22 H22B 109.5 . . ?
C18 C22 C14 110.9(4) . . ?
C18 C22 H22A 109.5 . . ?
C18 C22 H22B 109.5 . . ?
H22A C22 H22B 108.0 . . ?
C16 C23 C20 109.9(4) . . ?
C16 C23 H23A 109.7 . . ?
C16 C23 H23B 109.7 . . ?
C20 C23 H23A 109.7 . . ?
C20 C23 H23B 109.7 . . ?
H23A C23 H23B 108.2 . . ?
N3 C24 C25 109.1(4) . . ?
N3 C24 C27 122.6(4) . . ?
C25 C24 C27 128.3(4) . . ?
C24 C25 H25 127.1 . . ?
C24 C25 C26 105.9(4) . . ?
C26 C25 H25 127.1 . . ?
N4 C26 C25 108.7(4) . . ?
N4 C26 C37 122.2(4) . . ?
C25 C26 C37 129.1(3) . . ?
C24 C27 C28 109.4(3) . . ?
C24 C27 C34 109.8(3) . . ?
C24 C27 C35 112.4(3) . . ?
C28 C27 C34 108.3(3) . . ?
C35 C27 C28 108.3(4) . . ?
C35 C27 C34 108.6(3) . . ?
C27 C28 H28A 109.5 . . ?
C27 C28 H28B 109.5 . . ?
H28A C28 H28B 108.1 . . ?
C29 C28 C27 110.6(4) . . ?
C29 C28 H28A 109.5 . . ?
C29 C28 H28B 109.5 . . ?
C28 C29 H29 109.6 . . ?
C30 C29 C28 108.6(4) . . ?
C30 C29 H29 109.6 . . ?
C30 C29 C36 109.5(4) . . ?
C36 C29 C28 109.9(4) . . ?
C36 C29 H29 109.6 . . ?
C29 C30 H30A 109.7 . . ?
C29 C30 H30B 109.7 . . ?
C29 C30 C31 109.8(4) . . ?
H30A C30 H30B 108.2 . . ?
C31 C30 H30A 109.7 . . ?
C31 C30 H30B 109.7 . . ?
C30 C31 H31 109.6 . . ?
C30 C31 C35 109.4(4) . . ?
C32 C31 C30 109.3(4) . . ?
C32 C31 H31 109.6 . . ?
C32 C31 C35 109.3(4) . . ?
C35 C31 H31 109.6 . . ?
C31 C32 H32A 109.7 . . ?
C31 C32 H32B 109.7 . . ?
C31 C32 C33 109.6(4) . . ?
H32A C32 H32B 108.2 . . ?
C33 C32 H32A 109.7 . . ?
C33 C32 H32B 109.7 . . ?
C32 C33 H33 109.3 . . ?
C32 C33 C34 109.8(3) . . ?
C32 C33 C36 109.7(4) . . ?
C34 C33 H33 109.3 . . ?
C36 C33 H33 109.3 . . ?
C36 C33 C34 109.4(4) . . ?
C27 C34 H34A 109.6 . . ?
C27 C34 H34B 109.6 . . ?
C33 C34 C27 110.5(4) . . ?
C33 C34 H34A 109.6 . . ?
C33 C34 H34B 109.6 . . ?
H34A C34 H34B 108.1 . . ?
C27 C35 C31 110.5(4) . . ?
C27 C35 H35A 109.6 . . ?
C27 C35 H35B 109.6 . . ?
C31 C35 H35A 109.6 . . ?
C31 C35 H35B 109.6 . . ?
H35A C35 H35B 108.1 . . ?
C29 C36 H36A 109.8 . . ?
C29 C36 H36B 109.8 . . ?
C33 C36 C29 109.2(4) . . ?
C33 C36 H36A 109.8 . . ?
C33 C36 H36B 109.8 . . ?
H36A C36 H36B 108.3 . . ?
C26 C37 C38 110.4(3) . . ?
C26 C37 C44 110.3(3) . . ?
C26 C37 C45 109.3(3) . . ?
C38 C37 C44 106.9(4) . . ?
C45 C37 C38 110.3(4) . . ?
C45 C37 C44 109.7(4) . . ?
C37 C38 H38A 109.3 . . ?
C37 C38 H38B 109.3 . . ?
C37 C38 C39 111.7(4) . . ?
H38A C38 H38B 107.9 . . ?
C39 C38 H38A 109.3 . . ?
C39 C38 H38B 109.3 . . ?
C38 C39 H39 110.9 . . ?
C40 C39 C38 105.8(4) . . ?
C40 C39 H39 110.9 . . ?
C46 C39 C38 106.0(4) . . ?
C46 C39 H39 110.9 . . ?
C46 C39 C40 112.1(4) . . ?
C39 C40 H40A 109.4 . . ?
C39 C40 H40B 109.4 . . ?
C39 C40 C41 111.2(4) . . ?
H40A C40 H40B 108.0 . . ?
C41 C40 H40A 109.4 . . ?
C41 C40 H40B 109.4 . . ?
C40 C41 H41 110.1 . . ?
C40 C41 C45 108.5(5) . . ?
C42 C41 C40 111.8(5) . . ?
C42 C41 H41 110.1 . . ?
C42 C41 C45 106.1(5) . . ?
C45 C41 H41 110.1 . . ?
C41 C42 H42A 109.2 . . ?
C41 C42 H42B 109.2 . . ?
C41 C42 C43 112.0(4) . . ?
H42A C42 H42B 107.9 . . ?
C43 C42 H42A 109.2 . . ?
C43 C42 H42B 109.2 . . ?
C42 C43 H43 110.6 . . ?
C42 C43 C44 109.4(5) . . ?
C44 C43 H43 110.6 . . ?
C46 C43 C42 108.9(4) . . ?
C46 C43 H43 110.6 . . ?
C46 C43 C44 106.5(4) . . ?
C37 C44 H44A 109.7 . . ?
C37 C44 H44B 109.7 . . ?
C43 C44 C37 109.8(4) . . ?
C43 C44 H44A 109.7 . . ?
C43 C44 H44B 109.7 . . ?
H44A C44 H44B 108.2 . . ?
C37 C45 C41 110.2(4) . . ?
C37 C45 H45A 109.6 . . ?
C37 C45 H45B 109.6 . . ?
C41 C45 H45A 109.6 . . ?
C41 C45 H45B 109.6 . . ?
H45A C45 H45B 108.1 . . ?
C39 C46 C43 112.8(4) . . ?
C39 C46 H46A 109.0 . . ?
C39 C46 H46B 109.0 . . ?
C43 C46 H46A 109.0 . . ?
C43 C46 H46B 109.0 . . ?
H46A C46 H46B 107.8 . . ?
N5 C47 C48 107.8(4) . . ?
N5 C47 C50 123.2(4) . . ?
C48 C47 C50 128.7(4) . . ?
C47 C48 H48 126.4 . . ?
C49 C48 C47 107.2(4) . . ?
C49 C48 H48 126.4 . . ?
N6 C49 C48 107.8(4) . . ?
N6 C49 C60 123.5(6) . . ?
N6 C49 C2A 120.3(6) . . ?
C48 C49 C60 128.7(5) . . ?
C48 C49 C2A 131.9(6) . . ?
C47 C50 C51 112.8(4) . . ?
C47 C50 C57 111.4(4) . . ?
C57 C50 C51 104.0(5) . . ?
C58 C50 C47 110.9(5) . . ?
C58 C50 C51 105.3(5) . . ?
C58 C50 C57 112.1(5) . . ?
C50 C51 H51A 109.6 . . ?
C50 C51 H51B 109.6 . . ?
H51A C51 H51B 108.1 . . ?
C52 C51 C50 110.1(5) . . ?
C52 C51 H51A 109.6 . . ?
C52 C51 H51B 109.6 . . ?
C51 C52 H52 109.6 . . ?
C53 C52 C51 110.0(5) . . ?
C53 C52 H52 109.6 . . ?
C53 C52 C59 112.4(6) . . ?
C59 C52 C51 105.5(6) . . ?
C59 C52 H52 109.6 . . ?
C52 C53 H53A 109.2 . . ?
C52 C53 H53B 109.2 . . ?
H53A C53 H53B 107.9 . . ?
C54 C53 C52 111.9(6) . . ?
C54 C53 H53A 109.2 . . ?
C54 C53 H53B 109.2 . . ?
C53 C54 H54 110.1 . . ?
C53 C54 C55 112.8(6) . . ?
C53 C54 C58 109.6(6) . . ?
C55 C54 H54 110.1 . . ?
C58 C54 H54 110.1 . . ?
C58 C54 C55 103.9(7) . . ?
C54 C55 H55A 109.7 . . ?
C54 C55 H55B 109.7 . . ?
H55A C55 H55B 108.2 . . ?
C56 C55 C54 109.7(5) . . ?
C56 C55 H55A 109.7 . . ?
C56 C55 H55B 109.7 . . ?
C55 C56 H56 110.9 . . ?
C55 C56 C57 99.9(7) . . ?
C57 C56 H56 110.9 . . ?
C59 C56 C55 114.9(7) . . ?
C59 C56 H56 110.9 . . ?
C59 C56 C57 108.7(6) . . ?
C50 C57 C56 111.2(5) . . ?
C50 C57 H57A 109.4 . . ?
C50 C57 H57B 109.4 . . ?
C56 C57 H57A 109.4 . . ?
C56 C57 H57B 109.4 . . ?
H57A C57 H57B 108.0 . . ?
C50 C58 C54 112.5(5) . . ?
C50 C58 H58A 109.1 . . ?
C50 C58 H58B 109.1 . . ?
C54 C58 H58A 109.1 . . ?
C54 C58 H58B 109.1 . . ?
H58A C58 H58B 107.8 . . ?
C52 C59 H59A 108.9 . . ?
C52 C59 H59B 108.9 . . ?
C56 C59 C52 113.3(7) . . ?
C56 C59 H59A 108.9 . . ?
C56 C59 H59B 108.9 . . ?
H59A C59 H59B 107.7 . . ?
N7 C70 C71 108.9(4) . . ?
N7 C70 C73 122.3(4) . . ?
C71 C70 C73 128.8(4) . . ?
C70 C71 H71 126.9 . . ?
C72 C71 C70 106.2(4) . . ?
C72 C71 H71 126.9 . . ?
N8 C72 C71 108.7(4) . . ?
N8 C72 C83 121.4(4) . . ?
C71 C72 C83 129.9(4) . . ?
C70 C73 C74 110.9(4) . . ?
C70 C73 C81 111.7(4) . . ?
C70 C73 C82 109.4(4) . . ?
C81 C73 C74 107.0(4) . . ?
C82 C73 C74 109.0(5) . . ?
C82 C73 C81 108.8(4) . . ?
C73 C74 H74A 109.5 . . ?
C73 C74 H74B 109.5 . . ?
C73 C74 C75 110.8(4) . . ?
H74A C74 H74B 108.1 . . ?
C75 C74 H74A 109.5 . . ?
C75 C74 H74B 109.5 . . ?
C74 C75 H75 111.5 . . ?
C76 C75 C74 104.8(5) . . ?
C76 C75 H75 111.5 . . ?
C76 C75 C80 112.3(6) . . ?
C80 C75 C74 104.9(5) . . ?
C80 C75 H75 111.5 . . ?
C75 C76 H76A 108.3 . . ?
C75 C76 H76B 108.3 . . ?
H76A C76 H76B 107.4 . . ?
C77 C76 C75 115.9(6) . . ?
C77 C76 H76A 108.3 . . ?
C77 C76 H76B 108.3 . . ?
C76 C77 H77 111.4 . . ?
C76 C77 C78 112.9(6) . . ?
C76 C77 C82 105.1(6) . . ?
C78 C77 H77 111.4 . . ?
C78 C77 C82 104.4(6) . . ?
C82 C77 H77 111.4 . . ?
C77 C78 H78A 108.5 . . ?
C77 C78 H78B 108.5 . . ?
H78A C78 H78B 107.5 . . ?
C79 C78 C77 115.0(6) . . ?
C79 C78 H78A 108.5 . . ?
C79 C78 H78B 108.5 . . ?
C78 C79 H79 112.4 . . ?
C78 C79 C81 101.6(5) . . ?
C80 C79 C78 112.9(6) . . ?
C80 C79 H79 112.4 . . ?
C80 C79 C81 104.4(5) . . ?
C81 C79 H79 112.4 . . ?
C75 C80 C79 114.9(6) . . ?
C75 C80 H80A 108.5 . . ?
C75 C80 H80B 108.5 . . ?
C79 C80 H80A 108.5 . . ?
C79 C80 H80B 108.5 . . ?
H80A C80 H80B 107.5 . . ?
C73 C81 C79 112.6(5) . . ?
C73 C81 H81A 109.1 . . ?
C73 C81 H81B 109.1 . . ?
C79 C81 H81A 109.1 . . ?
C79 C81 H81B 109.1 . . ?
H81A C81 H81B 107.8 . . ?
C73 C82 C77 110.0(5) . . ?
C73 C82 H82A 109.7 . . ?
C73 C82 H82B 109.7 . . ?
C77 C82 H82A 109.7 . . ?
C77 C82 H82B 109.7 . . ?
H82A C82 H82B 108.2 . . ?
C72 C83 C84 111.3(4) . . ?
C72 C83 C88 111.1(3) . . ?
C72 C83 C92 110.0(4) . . ?
C84 C83 C88 108.6(4) . . ?
C84 C83 C92 108.1(4) . . ?
C88 C83 C92 107.7(4) . . ?
C83 C84 H84A 109.3 . . ?
C83 C84 H84B 109.3 . . ?
C83 C84 C85 111.5(5) . . ?
H84A C84 H84B 108.0 . . ?
C85 C84 H84A 109.3 . . ?
C85 C84 H84B 109.3 . . ?
C84 C85 H85 110.1 . . ?
C84 C85 C86 109.0(4) . . ?
C86 C85 H85 110.1 . . ?
C91 C85 C84 108.7(5) . . ?
C91 C85 H85 110.1 . . ?
C91 C85 C86 108.8(5) . . ?
C85 C86 H86A 109.7 . . ?
C85 C86 H86B 109.7 . . ?
H86A C86 H86B 108.2 . . ?
C87 C86 C85 109.7(4) . . ?
C87 C86 H86A 109.7 . . ?
C87 C86 H86B 109.7 . . ?
C86 C87 H87 109.3 . . ?
C86 C87 C88 109.9(5) . . ?
C86 C87 C89 110.8(4) . . ?
C88 C87 H87 109.3 . . ?
C89 C87 H87 109.3 . . ?
C89 C87 C88 108.2(4) . . ?
C83 C88 H88A 109.6 . . ?
C83 C88 H88B 109.6 . . ?
C87 C88 C83 110.5(4) . . ?
C87 C88 H88A 109.6 . . ?
C87 C88 H88B 109.6 . . ?
H88A C88 H88B 108.1 . . ?
C87 C89 H89A 109.8 . . ?
C87 C89 H89B 109.8 . . ?
H89A C89 H89B 108.2 . . ?
C90 C89 C87 109.4(5) . . ?
C90 C89 H89A 109.8 . . ?
C90 C89 H89B 109.8 . . ?
C89 C90 H90 109.6 . . ?
C89 C90 C92 109.0(4) . . ?
C91 C90 C89 109.8(5) . . ?
C91 C90 H90 109.6 . . ?
C91 C90 C92 109.1(5) . . ?
C92 C90 H90 109.6 . . ?
C85 C91 H91A 109.5 . . ?
C85 C91 H91B 109.5 . . ?
C90 C91 C85 110.9(4) . . ?
C90 C91 H91A 109.5 . . ?
C90 C91 H91B 109.5 . . ?
H91A C91 H91B 108.0 . . ?
C83 C92 H92A 109.5 . . ?
C83 C92 H92B 109.5 . . ?
C90 C92 C83 110.5(4) . . ?
C90 C92 H92A 109.5 . . ?
C90 C92 H92B 109.5 . . ?
H92A C92 H92B 108.1 . . ?
C49 C60 C61 111.4(7) . . ?
C49 C60 C67 112.9(7) . . ?
C49 C60 C68 106.1(7) . . ?
C61 C60 C68 107.3(8) . . ?
C67 C60 C61 110.2(9) . . ?
C67 C60 C68 108.7(8) . . ?
C60 C61 H61A 110.0 . . ?
C60 C61 H61B 110.0 . . ?
C60 C61 C62 108.4(8) . . ?
H61A C61 H61B 108.4 . . ?
C62 C61 H61A 110.0 . . ?
C62 C61 H61B 110.0 . . ?
C61 C62 H62 110.0 . . ?
C63 C62 C61 106.6(8) . . ?
C63 C62 H62 110.0 . . ?
C69 C62 C61 113.3(9) . . ?
C69 C62 H62 110.0 . . ?
C69 C62 C63 106.8(9) . . ?
C62 C63 H63A 109.2 . . ?
C62 C63 H63B 109.2 . . ?
H63A C63 H63B 107.9 . . ?
C64 C63 C62 111.9(8) . . ?
C64 C63 H63A 109.2 . . ?
C64 C63 H63B 109.2 . . ?
C63 C64 H64 109.6 . . ?
C63 C64 C65 111.6(10) . . ?
C63 C64 C68 105.2(8) . . ?
C65 C64 H64 109.6 . . ?
C65 C64 C68 111.3(9) . . ?
C68 C64 H64 109.6 . . ?
C64 C65 H65A 110.3 . . ?
C64 C65 H65B 110.3 . . ?
H65A C65 H65B 108.6 . . ?
C66 C65 C64 106.9(9) . . ?
C66 C65 H65A 110.3 . . ?
C66 C65 H65B 110.3 . . ?
C65 C66 H66 109.1 . . ?
C67 C66 C65 107.3(9) . . ?
C67 C66 H66 109.1 . . ?
C69 C66 C65 113.1(10) . . ?
C69 C66 H66 109.1 . . ?
C69 C66 C67 109.1(9) . . ?
C60 C67 C66 113.1(8) . . ?
C60 C67 H67A 109.0 . . ?
C60 C67 H67B 109.0 . . ?
C66 C67 H67A 109.0 . . ?
C66 C67 H67B 109.0 . . ?
H67A C67 H67B 107.8 . . ?
C60 C68 C64 109.3(7) . . ?
C60 C68 H68A 109.8 . . ?
C60 C68 H68B 109.8 . . ?
C64 C68 H68A 109.8 . . ?
C64 C68 H68B 109.8 . . ?
H68A C68 H68B 108.3 . . ?
C62 C69 H69A 109.7 . . ?
C62 C69 H69B 109.7 . . ?
C66 C69 C62 109.9(9) . . ?
C66 C69 H69A 109.7 . . ?
C66 C69 H69B 109.7 . . ?
H69A C69 H69B 108.2 . . ?
C1T C1S H1S 111.2 . . ?
C1T C1S C1U 107.3(10) . . ?
C1U C1S H1S 111.2 . . ?
C1V C1S H1S 111.2 . . ?
C1V C1S C1T 105.8(10) . . ?
C1V C1S C1U 109.9(10) . . ?
C1S C1T H1TA 108.6 . . ?
C1S C1T H1TB 108.6 . . ?
H1TA C1T H1TB 107.6 . . ?
C2A C1T C1S 114.6(10) . . ?
C2A C1T H1TA 108.6 . . ?
C2A C1T H1TB 108.6 . . ?
C1S C1U H1UA 109.0 . . ?
C1S C1U H1UB 109.0 . . ?
H1UA C1U H1UB 107.8 . . ?
C1Y C1U C1S 113.0(10) . . ?
C1Y C1U H1UA 109.0 . . ?
C1Y C1U H1UB 109.0 . . ?
C1S C1V H1VA 110.2 . . ?
C1S C1V H1VB 110.2 . . ?
H1VA C1V H1VB 108.5 . . ?
C1W C1V C1S 107.6(11) . . ?
C1W C1V H1VA 110.2 . . ?
C1W C1V H1VB 110.2 . . ?
C1V C1W H1W 107.2 . . ?
C1V C1W C2B 104.4(11) . . ?
C1X C1W C1V 118.1(12) . . ?
C1X C1W H1W 107.2 . . ?
C1X C1W C2B 112.2(10) . . ?
C2B C1W H1W 107.2 . . ?
C1W C1X H1XA 110.6 . . ?
C1W C1X H1XB 110.6 . . ?
C1W C1X C1Y 105.8(10) . . ?
H1XA C1X H1XB 108.7 . . ?
C1Y C1X H1XA 110.6 . . ?
C1Y C1X H1XB 110.6 . . ?
C1U C1Y C1X 112.8(11) . . ?
C1U C1Y H1Y 109.6 . . ?
C1U C1Y C1Z 106.8(11) . . ?
C1X C1Y H1Y 109.6 . . ?
C1X C1Y C1Z 108.5(9) . . ?
C1Z C1Y H1Y 109.6 . . ?
C1Y C1Z H1ZA 108.9 . . ?
C1Y C1Z H1ZB 108.9 . . ?
H1ZA C1Z H1ZB 107.7 . . ?
C2A C1Z C1Y 113.4(9) . . ?
C2A C1Z H1ZA 108.9 . . ?
C2A C1Z H1ZB 108.9 . . ?
C49 C2A C2B 119.6(9) . . ?
C1T C2A C49 104.2(8) . . ?
C1T C2A C1Z 108.0(11) . . ?
C1T C2A C2B 102.7(11) . . ?
C1Z C2A C49 115.0(9) . . ?
C1Z C2A C2B 106.1(9) . . ?
C1W C2B C2A 111.4(9) . . ?
C1W C2B H2BA 109.3 . . ?
C1W C2B H2BB 109.3 . . ?
C2A C2B H2BA 109.3 . . ?
C2A C2B H2BB 109.3 . . ?
H2BA C2B H2BB 108.0 . . ?
C94 C93 H93 120.5 . . ?
C98 C93 H93 120.5 . . ?
C98 C93 C94 118.9(6) . . ?
C93 C94 H94 120.1 . . ?
C93 C94 C95 119.7(6) . . ?
C95 C94 H94 120.1 . . ?
C94 C95 H95 120.1 . . ?
C96 C95 C94 119.8(6) . . ?
C96 C95 H95 120.1 . . ?
C95 C96 H96 120.0 . . ?
C97 C96 C95 120.0(6) . . ?
C97 C96 H96 120.0 . . ?
C96 C97 H97 120.1 . . ?
C98 C97 C96 119.8(6) . . ?
C98 C97 H97 120.1 . . ?
C93 C98 H98 119.1 . . ?
C97 C98 C93 121.7(5) . . ?
C97 C98 H98 119.1 . . ?
C105 C106 H106 120.0 . . ?
C105 C106 C107 120.0 . . ?
C107 C106 H106 120.0 . . ?
C106 C105 H105 120.0 . . ?
C110 C105 C106 120.0 . . ?
C110 C105 H105 120.0 . . ?
C105 C110 H110 120.0 . . ?
C105 C110 C109 120.0 . . ?
C109 C110 H110 120.0 . . ?
C110 C109 H109 120.0 . . ?
C108 C109 C110 120.0 . . ?
C108 C109 H109 120.0 . . ?
C109 C108 H108 120.0 . . ?
C107 C108 C109 120.0 . . ?
C107 C108 H108 120.0 . . ?
C106 C107 H107 120.0 . . ?
C108 C107 C106 120.0 . . ?
C108 C107 H107 120.0 . . ?
C113 C114 H114 120.0 . . ?
C113 C114 C115 120.0 . . ?
C115 C114 H114 120.0 . . ?
C114 C113 H113 120.0 . . ?
C114 C113 C112 120.0 . . ?
C112 C113 H113 120.0 . . ?
C113 C112 H112 120.0 . . ?
C111 C112 C113 120.0 . . ?
C111 C112 H112 120.0 . . ?
C112 C111 H111 120.0 . . ?
C116 C111 C112 120.0 . . ?
C116 C111 H111 120.0 . . ?
C111 C116 H116 120.0 . . ?
C111 C116 C115 120.0 . . ?
C115 C116 H116 120.0 . . ?
C114 C115 H115 120.0 . . ?
C116 C115 C114 120.0 . . ?
C116 C115 H115 120.0 . . ?
C1C C1B H1B 120.0 . . ?
C1C C1B C1A 120.0 . . ?
C1A C1B H1B 120.0 . . ?
C1B C1C H1C 120.0 . . ?
C1D C1C C1B 120.0 . . ?
C1D C1C H1C 120.0 . . ?
C1C C1D H1D 120.0 . . ?
C1C C1D C1E 120.0 . . ?
C1E C1D H1D 120.0 . . ?
C1D C1E H1E 120.0 . . ?
C1D C1E C1F 120.0 . . ?
C1F C1E H1E 120.0 . . ?
C1E C1F H1F 120.0 . . ?
C1A C1F C1E 120.0 . . ?
C1A C1F H1F 120.0 . . ?
C1B C1A H1A 120.0 . . ?
C1F C1A C1B 120.0 . . ?
C1F C1A H1A 120.0 . . ?
C100 C101 H101 120.0 . . ?
C100 C101 C102 120.0 . . ?
C102 C101 H101 120.0 . . ?
C101 C100 H100 120.0 . . ?
C99 C100 C101 120.0 . . ?
C99 C100 H100 120.0 . . ?
C100 C99 H99 120.0 . . ?
C100 C99 C104 120.0 . . ?
C104 C99 H99 120.0 . . ?
C99 C104 H104 120.0 . . ?
C103 C104 C99 120.0 . . ?
C103 C104 H104 120.0 . . ?
C104 C103 H103 120.0 . . ?
C104 C103 C102 120.0 . . ?
C102 C103 H103 120.0 . . ?
C101 C102 H102 120.0 . . ?
C103 C102 C101 120.0 . . ?
C103 C102 H102 120.0 . . ?

loop_
_geom_bond_atom_site_label_1
_geom_bond_atom_site_label_2
_geom_bond_distance
_geom_bond_site_symmetry_2
_geom_bond_publ_flag
Cu1 Cu2 3.0348(7) . ?
Cu1 Cu4 3.0355(7) . ?
Cu1 N1 1.859(4) . ?
Cu1 N8 1.861(4) . ?
Cu2 Cu3 2.9931(7) . ?
Cu2 N2 1.857(3) . ?
Cu2 N3 1.860(3) . ?
Cu3 Cu4 3.0065(6) . ?
Cu3 N4 1.855(3) . ?
Cu3 N5 1.852(3) . ?
Cu4 N6 1.857(3) . ?
Cu4 N7 1.860(4) . ?
N1 N2 1.386(5) . ?
N1 C1 1.351(5) . ?
N2 C3 1.347(5) . ?
N3 N4 1.377(5) . ?
N3 C24 1.346(5) . ?
N4 C26 1.348(5) . ?
N5 N6 1.382(5) . ?
N5 C47 1.348(5) . ?
N6 C49 1.351(5) . ?
N7 N8 1.384(5) . ?
N7 C70 1.348(5) . ?
N8 C72 1.349(6) . ?
C1 C2 1.381(6) . ?
C1 C4 1.512(5) . ?
C2 H2 0.9500 . ?
C2 C3 1.398(5) . ?
C3 C14 1.508(6) . ?
C4 C5 1.504(7) . ?
C4 C11 1.565(7) . ?
C4 C12 1.515(7) . ?
C5 H5A 0.9900 . ?
C5 H5B 0.9900 . ?
C5 C6 1.597(9) . ?
C6 H6 1.0000 . ?
C6 C7 1.474(12) . ?
C6 C13 1.527(12) . ?
C7 H7A 0.9900 . ?
C7 H7B 0.9900 . ?
C7 C8 1.497(9) . ?
C8 H8 1.0000 . ?
C8 C9 1.508(8) . ?
C8 C12 1.572(8) . ?
C9 H9A 0.9900 . ?
C9 H9B 0.9900 . ?
C9 C10 1.500(8) . ?
C10 H10 1.0000 . ?
C10 C11 1.586(8) . ?
C10 C13 1.477(10) . ?
C11 H11A 0.9900 . ?
C11 H11B 0.9900 . ?
C12 H12A 0.9900 . ?
C12 H12B 0.9900 . ?
C13 H13A 0.9900 . ?
C13 H13B 0.9900 . ?
C14 C15 1.546(6) . ?
C14 C21 1.540(6) . ?
C14 C22 1.538(5) . ?
C15 H15A 0.9900 . ?
C15 H15B 0.9900 . ?
C15 C16 1.533(7) . ?
C16 H16 1.0000 . ?
C16 C17 1.533(7) . ?
C16 C23 1.528(8) . ?
C17 H17A 0.9900 . ?
C17 H17B 0.9900 . ?
C17 C18 1.524(7) . ?
C18 H18 1.0000 . ?
C18 C19 1.522(7) . ?
C18 C22 1.536(6) . ?
C19 H19A 0.9900 . ?
C19 H19B 0.9900 . ?
C19 C20 1.523(7) . ?
C20 H20 1.0000 . ?
C20 C21 1.543(6) . ?
C20 C23 1.531(7) . ?
C21 H21A 0.9900 . ?
C21 H21B 0.9900 . ?
C22 H22A 0.9900 . ?
C22 H22B 0.9900 . ?
C23 H23A 0.9900 . ?
C23 H23B 0.9900 . ?
C24 C25 1.385(6) . ?
C24 C27 1.518(6) . ?
C25 H25 0.9500 . ?
C25 C26 1.391(6) . ?
C26 C37 1.499(6) . ?
C27 C28 1.542(6) . ?
C27 C34 1.546(5) . ?
C27 C35 1.535(6) . ?
C28 H28A 0.9900 . ?
C28 H28B 0.9900 . ?
C28 C29 1.540(7) . ?
C29 H29 1.0000 . ?
C29 C30 1.530(8) . ?
C29 C36 1.536(7) . ?
C30 H30A 0.9900 . ?
C30 H30B 0.9900 . ?
C30 C31 1.533(7) . ?
C31 H31 1.0000 . ?
C31 C32 1.527(7) . ?
C31 C35 1.541(6) . ?
C32 H32A 0.9900 . ?
C32 H32B 0.9900 . ?
C32 C33 1.528(7) . ?
C33 H33 1.0000 . ?
C33 C34 1.532(6) . ?
C33 C36 1.529(6) . ?
C34 H34A 0.9900 . ?
C34 H34B 0.9900 . ?
C35 H35A 0.9900 . ?
C35 H35B 0.9900 . ?
C36 H36A 0.9900 . ?
C36 H36B 0.9900 . ?
C37 C38 1.522(4) . ?
C37 C44 1.523(4) . ?
C37 C45 1.511(4) . ?
C38 H38A 0.9900 . ?
C38 H38B 0.9900 . ?
C38 C39 1.522(4) . ?
C39 H39 1.0000 . ?
C39 C40 1.505(4) . ?
C39 C46 1.504(4) . ?
C40 H40A 0.9900 . ?
C40 H40B 0.9900 . ?
C40 C41 1.510(4) . ?
C41 H41 1.0000 . ?
C41 C42 1.502(4) . ?
C41 C45 1.518(4) . ?
C42 H42A 0.9900 . ?
C42 H42B 0.9900 . ?
C42 C43 1.515(4) . ?
C43 H43 1.0000 . ?
C43 C44 1.518(4) . ?
C43 C46 1.510(4) . ?
C44 H44A 0.9900 . ?
C44 H44B 0.9900 . ?
C45 H45A 0.9900 . ?
C45 H45B 0.9900 . ?
C46 H46A 0.9900 . ?
C46 H46B 0.9900 . ?
C47 C48 1.394(7) . ?
C47 C50 1.502(7) . ?
C48 H48 0.9500 . ?
C48 C49 1.394(7) . ?
C49 C60 1.474(10) . ?
C49 C2A 1.543(11) . ?
C50 C51 1.608(9) . ?
C50 C57 1.557(7) . ?
C50 C58 1.485(7) . ?
C51 H51A 0.9900 . ?
C51 H51B 0.9900 . ?
C51 C52 1.582(8) . ?
C52 H52 1.0000 . ?
C52 C53 1.457(10) . ?
C52 C59 1.502(10) . ?
C53 H53A 0.9900 . ?
C53 H53B 0.9900 . ?
C53 C54 1.450(12) . ?
C54 H54 1.0000 . ?
C54 C55 1.594(11) . ?
C54 C58 1.556(8) . ?
C55 H55A 0.9900 . ?
C55 H55B 0.9900 . ?
C55 C56 1.536(11) . ?
C56 H56 1.0000 . ?
C56 C57 1.626(10) . ?
C56 C59 1.439(12) . ?
C57 H57A 0.9900 . ?
C57 H57B 0.9900 . ?
C58 H58A 0.9900 . ?
C58 H58B 0.9900 . ?
C59 H59A 0.9900 . ?
C59 H59B 0.9900 . ?
C70 C71 1.391(6) . ?
C70 C73 1.506(6) . ?
C71 H71 0.9500 . ?
C71 C72 1.389(6) . ?
C72 C83 1.511(6) . ?
C73 C74 1.544(7) . ?
C73 C81 1.541(7) . ?
C73 C82 1.530(7) . ?
C74 H74A 0.9900 . ?
C74 H74B 0.9900 . ?
C74 C75 1.585(9) . ?
C75 H75 1.0000 . ?
C75 C76 1.483(9) . ?
C75 C80 1.492(9) . ?
C76 H76A 0.9900 . ?
C76 H76B 0.9900 . ?
C76 C77 1.460(9) . ?
C77 H77 1.0000 . ?
C77 C78 1.510(10) . ?
C77 C82 1.588(9) . ?
C78 H78A 0.9900 . ?
C78 H78B 0.9900 . ?
C78 C79 1.495(9) . ?
C79 H79 1.0000 . ?
C79 C80 1.495(9) . ?
C79 C81 1.597(9) . ?
C80 H80A 0.9900 . ?
C80 H80B 0.9900 . ?
C81 H81A 0.9900 . ?
C81 H81B 0.9900 . ?
C82 H82A 0.9900 . ?
C82 H82B 0.9900 . ?
C83 C84 1.520(7) . ?
C83 C88 1.548(6) . ?
C83 C92 1.556(7) . ?
C84 H84A 0.9900 . ?
C84 H84B 0.9900 . ?
C84 C85 1.538(7) . ?
C85 H85 1.0000 . ?
C85 C86 1.541(7) . ?
C85 C91 1.530(9) . ?
C86 H86A 0.9900 . ?
C86 H86B 0.9900 . ?
C86 C87 1.505(9) . ?
C87 H87 1.0000 . ?
C87 C88 1.545(7) . ?
C87 C89 1.533(8) . ?
C88 H88A 0.9900 . ?
C88 H88B 0.9900 . ?
C89 H89A 0.9900 . ?
C89 H89B 0.9900 . ?
C89 C90 1.531(8) . ?
C90 H90 1.0000 . ?
C90 C91 1.508(10) . ?
C90 C92 1.536(7) . ?
C91 H91A 0.9900 . ?
C91 H91B 0.9900 . ?
C92 H92A 0.9900 . ?
C92 H92B 0.9900 . ?
C60 C61 1.540(11) . ?
C60 C67 1.526(11) . ?
C60 C68 1.548(11) . ?
C61 H61A 0.9900 . ?
C61 H61B 0.9900 . ?
C61 C62 1.559(10) . ?
C62 H62 1.0000 . ?
C62 C63 1.548(11) . ?
C62 C69 1.546(11) . ?
C63 H63A 0.9900 . ?
C63 H63B 0.9900 . ?
C63 C64 1.531(11) . ?
C64 H64 1.0000 . ?
C64 C65 1.548(11) . ?
C64 C68 1.571(11) . ?
C65 H65A 0.9900 . ?
C65 H65B 0.9900 . ?
C65 C66 1.541(11) . ?
C66 H66 1.0000 . ?
C66 C67 1.533(11) . ?
C66 C69 1.501(11) . ?
C67 H67A 0.9900 . ?
C67 H67B 0.9900 . ?
C68 H68A 0.9900 . ?
C68 H68B 0.9900 . ?
C69 H69A 0.9900 . ?
C69 H69B 0.9900 . ?
C1S H1S 1.0000 . ?
C1S C1T 1.528(11) . ?
C1S C1U 1.529(12) . ?
C1S C1V 1.518(12) . ?
C1T H1TA 0.9900 . ?
C1T H1TB 0.9900 . ?
C1T C2A 1.516(13) . ?
C1U H1UA 0.9900 . ?
C1U H1UB 0.9900 . ?
C1U C1Y 1.471(13) . ?
C1V H1VA 0.9900 . ?
C1V H1VB 0.9900 . ?
C1V C1W 1.515(13) . ?
C1W H1W 1.0000 . ?
C1W C1X 1.460(12) . ?
C1W C2B 1.540(11) . ?
C1X H1XA 0.9900 . ?
C1X H1XB 0.9900 . ?
C1X C1Y 1.513(12) . ?
C1Y H1Y 1.0000 . ?
C1Y C1Z 1.535(11) . ?
C1Z H1ZA 0.9900 . ?
C1Z H1ZB 0.9900 . ?
C1Z C2A 1.528(12) . ?
C2A C2B 1.540(12) . ?
C2B H2BA 0.9900 . ?
C2B H2BB 0.9900 . ?
C93 H93 0.9500 . ?
C93 C94 1.373(8) . ?
C93 C98 1.365(9) . ?
C94 H94 0.9500 . ?
C94 C95 1.388(9) . ?
C95 H95 0.9500 . ?
C95 C96 1.375(9) . ?
C96 H96 0.9500 . ?
C96 C97 1.361(9) . ?
C97 H97 0.9500 . ?
C97 C98 1.359(9) . ?
C98 H98 0.9500 . ?
C106 H106 0.9500 . ?
C106 C105 1.3900 . ?
C106 C107 1.3900 . ?
C105 H105 0.9500 . ?
C105 C110 1.3900 . ?
C110 H110 0.9500 . ?
C110 C109 1.3900 . ?
C109 H109 0.9500 . ?
C109 C108 1.3900 . ?
C108 H108 0.9500 . ?
C108 C107 1.3900 . ?
C107 H107 0.9500 . ?
C114 H114 0.9500 . ?
C114 C113 1.3900 . ?
C114 C115 1.3900 . ?
C113 H113 0.9500 . ?
C113 C112 1.3900 . ?
C112 H112 0.9500 . ?
C112 C111 1.3900 . ?
C111 H111 0.9500 . ?
C111 C116 1.3900 . ?
C116 H116 0.9500 . ?
C116 C115 1.3900 . ?
C115 H115 0.9500 . ?
C1B H1B 0.9500 . ?
C1B C1C 1.3900 . ?
C1B C1A 1.3900 . ?
C1C H1C 0.9500 . ?
C1C C1D 1.3900 . ?
C1D H1D 0.9500 . ?
C1D C1E 1.3900 . ?
C1E H1E 0.9500 . ?
C1E C1F 1.3900 . ?
C1F H1F 0.9500 . ?
C1F C1A 1.3900 . ?
C1A H1A 0.9500 . ?
C101 H101 0.9500 . ?
C101 C100 1.3900 . ?
C101 C102 1.3900 . ?
C100 H100 0.9500 . ?
C100 C99 1.3900 . ?
C99 H99 0.9500 . ?
C99 C104 1.3900 . ?
C104 H104 0.9500 . ?
C104 C103 1.3900 . ?
C103 H103 0.9500 . ?
C103 C102 1.3900 . ?
C102 H102 0.9500 . ?

loop_
_geom_torsion_atom_site_label_1
_geom_torsion_atom_site_label_2
_geom_torsion_atom_site_label_3
_geom_torsion_atom_site_label_4
_geom_torsion
_geom_torsion_site_symmetry_1
_geom_torsion_site_symmetry_2
_geom_torsion_site_symmetry_3
_geom_torsion_site_symmetry_4
_geom_torsion_publ_flag
Cu1 Cu2 N2 N1 -7.3(2) . . . . ?
Cu1 Cu2 N2 C3 177.7(4) . . . . ?
Cu1 Cu2 N3 N4 -75.9(3) . . . . ?
Cu1 Cu2 N3 C24 99.3(4) . . . . ?
Cu1 Cu4 N6 N5 -79.9(3) . . . . ?
Cu1 Cu4 N6 C49 104.9(4) . . . . ?
Cu1 Cu4 N7 N8 1.3(2) . . . . ?
Cu1 Cu4 N7 C70 175.6(5) . . . . ?
Cu1 N1 N2 Cu2 12.0(4) . . . . ?
Cu1 N1 N2 C3 -171.7(3) . . . . ?
Cu1 N1 C1 C2 170.0(3) . . . . ?
Cu1 N1 C1 C4 -10.0(6) . . . . ?
Cu1 N8 C72 C71 177.4(3) . . . . ?
Cu1 N8 C72 C83 -5.9(7) . . . . ?
Cu2 Cu1 N1 N2 -7.4(2) . . . . ?
Cu2 Cu1 N1 C1 -176.1(4) . . . . ?
Cu2 Cu1 N8 N7 75.2(3) . . . . ?
Cu2 Cu1 N8 C72 -101.8(4) . . . . ?
Cu2 Cu3 N4 N3 2.8(2) . . . . ?
Cu2 Cu3 N4 C26 -178.9(4) . . . . ?
Cu2 Cu3 N5 N6 72.3(3) . . . . ?
Cu2 Cu3 N5 C47 -104.3(5) . . . . ?
Cu2 N2 C3 C2 174.7(3) . . . . ?
Cu2 N2 C3 C14 -10.5(6) . . . . ?
Cu2 N3 N4 Cu3 -4.4(4) . . . . ?
Cu2 N3 N4 C26 176.8(3) . . . . ?
Cu2 N3 C24 C25 -175.6(3) . . . . ?
Cu2 N3 C24 C27 4.1(6) . . . . ?
Cu3 Cu2 N2 N1 -85.9(3) . . . . ?
Cu3 Cu2 N2 C3 99.1(4) . . . . ?
Cu3 Cu2 N3 N4 2.7(2) . . . . ?
Cu3 Cu2 N3 C24 178.0(4) . . . . ?
Cu3 Cu4 N6 N5 -3.7(2) . . . . ?
Cu3 Cu4 N6 C49 -178.8(5) . . . . ?
Cu3 Cu4 N7 N8 -76.1(3) . . . . ?
Cu3 Cu4 N7 C70 98.1(4) . . . . ?
Cu3 N4 C26 C25 -178.5(3) . . . . ?
Cu3 N4 C26 C37 0.1(6) . . . . ?
Cu3 N5 N6 Cu4 6.0(4) . . . . ?
Cu3 N5 N6 C49 -177.7(3) . . . . ?
Cu3 N5 C47 C48 176.8(4) . . . . ?
Cu3 N5 C47 C50 -9.5(8) . . . . ?
Cu4 Cu1 N1 N2 67.4(3) . . . . ?
Cu4 Cu1 N1 C1 -101.3(4) . . . . ?
Cu4 Cu1 N8 N7 1.3(2) . . . . ?
Cu4 Cu1 N8 C72 -175.6(5) . . . . ?
Cu4 Cu3 N4 N3 78.9(3) . . . . ?
Cu4 Cu3 N4 C26 -102.8(4) . . . . ?
Cu4 Cu3 N5 N6 -3.7(2) . . . . ?
Cu4 Cu3 N5 C47 179.8(5) . . . . ?
Cu4 N6 C49 C48 175.7(4) . . . . ?
Cu4 N6 C49 C60 -4.3(8) . . . . ?
Cu4 N6 C49 C2A -4.1(9) . . . . ?
Cu4 N7 N8 Cu1 -2.2(4) . . . . ?
Cu4 N7 N8 C72 175.5(3) . . . . ?
Cu4 N7 C70 C71 -174.5(3) . . . . ?
Cu4 N7 C70 C73 7.4(7) . . . . ?
N1 N2 C3 C2 -0.5(4) . . . . ?
N1 N2 C3 C14 174.3(3) . . . . ?
N1 C1 C2 C3 -0.9(5) . . . . ?
N1 C1 C4 C5 61.1(7) . . . . ?
N1 C1 C4 C11 -179.4(4) . . . . ?
N1 C1 C4 C12 -61.9(5) . . . . ?
N2 N1 C1 C2 0.6(4) . . . . ?
N2 N1 C1 C4 -179.4(3) . . . . ?
N2 C3 C14 C15 157.6(4) . . . . ?
N2 C3 C14 C21 -84.2(4) . . . . ?
N2 C3 C14 C22 35.9(5) . . . . ?
N3 N4 C26 C25 -0.1(4) . . . . ?
N3 N4 C26 C37 178.5(3) . . . . ?
N3 C24 C25 C26 0.1(5) . . . . ?
N3 C24 C27 C28 -78.4(5) . . . . ?
N3 C24 C27 C34 162.9(4) . . . . ?
N3 C24 C27 C35 41.9(5) . . . . ?
N4 N3 C24 C25 -0.2(4) . . . . ?
N4 N3 C24 C27 179.6(3) . . . . ?
N4 C26 C37 C38 -167.8(4) . . . . ?
N4 C26 C37 C44 -50.0(5) . . . . ?
N4 C26 C37 C45 70.7(5) . . . . ?
N5 N6 C49 C48 0.3(5) . . . . ?
N5 N6 C49 C60 -179.7(6) . . . . ?
N5 N6 C49 C2A -179.5(7) . . . . ?
N5 C47 C48 C49 0.1(6) . . . . ?
N5 C47 C50 C51 39.2(7) . . . . ?
N5 C47 C50 C57 155.8(5) . . . . ?
N5 C47 C50 C58 -78.6(7) . . . . ?
N6 N5 C47 C48 0.1(5) . . . . ?
N6 N5 C47 C50 173.8(4) . . . . ?
N6 C49 C60 C61 -174.6(6) . . . . ?
N6 C49 C60 C67 -50.0(10) . . . . ?
N6 C49 C60 C68 69.0(9) . . . . ?
N6 C49 C2A C1T -88.9(10) . . . . ?
N6 C49 C2A C1Z 153.1(9) . . . . ?
N6 C49 C2A C2B 24.9(15) . . . . ?
N7 N8 C72 C71 0.3(5) . . . . ?
N7 N8 C72 C83 176.9(4) . . . . ?
N7 C70 C71 C72 0.0(5) . . . . ?
N7 C70 C73 C74 -51.1(6) . . . . ?
N7 C70 C73 C81 -170.3(4) . . . . ?
N7 C70 C73 C82 69.2(5) . . . . ?
N8 N7 C70 C71 0.1(5) . . . . ?
N8 N7 C70 C73 -178.0(4) . . . . ?
N8 C72 C83 C84 171.5(4) . . . . ?
N8 C72 C83 C88 50.4(6) . . . . ?
N8 C72 C83 C92 -68.7(5) . . . . ?
C1 N1 N2 Cu2 -176.3(3) . . . . ?
C1 N1 N2 C3 0.0(4) . . . . ?
C1 C2 C3 N2 0.9(5) . . . . ?
C1 C2 C3 C14 -173.6(4) . . . . ?
C1 C4 C5 C6 179.9(7) . . . . ?
C1 C4 C11 C10 -179.1(4) . . . . ?
C1 C4 C12 C8 179.2(4) . . . . ?
C2 C1 C4 C5 -118.8(6) . . . . ?
C2 C1 C4 C11 0.7(6) . . . . ?
C2 C1 C4 C12 118.1(5) . . . . ?
C2 C3 C14 C15 -28.6(6) . . . . ?
C2 C3 C14 C21 89.5(5) . . . . ?
C2 C3 C14 C22 -150.3(4) . . . . ?
C3 C14 C15 C16 177.2(4) . . . . ?
C3 C14 C21 C20 -178.7(3) . . . . ?
C3 C14 C22 C18 -179.1(4) . . . . ?
C4 C1 C2 C3 179.1(4) . . . . ?
C4 C5 C6 C7 59.0(9) . . . . ?
C4 C5 C6 C13 -61.4(9) . . . . ?
C5 C4 C11 C10 -59.2(6) . . . . ?
C5 C4 C12 C8 56.9(6) . . . . ?
C5 C6 C7 C8 -64.3(7) . . . . ?
C5 C6 C13 C10 66.3(7) . . . . ?
C6 C7 C8 C9 -51.2(7) . . . . ?
C6 C7 C8 C12 63.6(7) . . . . ?
C7 C6 C13 C10 -48.9(8) . . . . ?
C7 C8 C9 C10 52.7(7) . . . . ?
C7 C8 C12 C4 -56.9(6) . . . . ?
C8 C9 C10 C11 62.2(6) . . . . ?
C8 C9 C10 C13 -52.2(7) . . . . ?
C9 C8 C12 C4 61.4(6) . . . . ?
C9 C10 C11 C4 -59.5(6) . . . . ?
C9 C10 C13 C6 49.0(8) . . . . ?
C11 C4 C5 C6 60.6(9) . . . . ?
C11 C4 C12 C8 -62.3(5) . . . . ?
C11 C10 C13 C6 -65.6(7) . . . . ?
C12 C4 C5 C6 -57.4(9) . . . . ?
C12 C4 C11 C10 61.3(5) . . . . ?
C12 C8 C9 C10 -62.6(7) . . . . ?
C13 C6 C7 C8 49.8(8) . . . . ?
C13 C10 C11 C4 59.1(6) . . . . ?
C14 C15 C16 C17 60.0(5) . . . . ?
C14 C15 C16 C23 -59.8(5) . . . . ?
C15 C14 C21 C20 -58.8(4) . . . . ?
C15 C14 C22 C18 57.9(5) . . . . ?
C15 C16 C17 C18 -60.2(5) . . . . ?
C15 C16 C23 C20 59.7(5) . . . . ?
C16 C17 C18 C19 -60.2(5) . . . . ?
C16 C17 C18 C22 60.0(5) . . . . ?
C17 C16 C23 C20 -60.6(5) . . . . ?
C17 C18 C19 C20 60.5(5) . . . . ?
C17 C18 C22 C14 -60.1(5) . . . . ?
C18 C19 C20 C21 59.4(5) . . . . ?
C18 C19 C20 C23 -59.6(5) . . . . ?
C19 C18 C22 C14 60.4(5) . . . . ?
C19 C20 C21 C14 -59.0(5) . . . . ?
C19 C20 C23 C16 60.0(5) . . . . ?
C21 C14 C15 C16 58.6(5) . . . . ?
C21 C14 C22 C18 -58.6(5) . . . . ?
C21 C20 C23 C16 -59.3(5) . . . . ?
C22 C14 C15 C16 -58.0(5) . . . . ?
C22 C14 C21 C20 57.8(4) . . . . ?
C22 C18 C19 C20 -60.1(5) . . . . ?
C23 C16 C17 C18 60.1(5) . . . . ?
C23 C20 C21 C14 59.9(5) . . . . ?
C24 N3 N4 Cu3 178.9(3) . . . . ?
C24 N3 N4 C26 0.2(4) . . . . ?
C24 C25 C26 N4 0.0(5) . . . . ?
C24 C25 C26 C37 -178.5(4) . . . . ?
C24 C27 C28 C29 -177.6(4) . . . . ?
C24 C27 C34 C33 178.5(3) . . . . ?
C24 C27 C35 C31 -179.7(4) . . . . ?
C25 C24 C27 C28 101.3(5) . . . . ?
C25 C24 C27 C34 -17.4(6) . . . . ?
C25 C24 C27 C35 -138.4(4) . . . . ?
C25 C26 C37 C38 10.5(6) . . . . ?
C25 C26 C37 C44 128.4(5) . . . . ?
C25 C26 C37 C45 -110.9(5) . . . . ?
C26 C37 C38 C39 -178.6(4) . . . . ?
C26 C37 C44 C43 178.0(4) . . . . ?
C26 C37 C45 C41 177.2(4) . . . . ?
C27 C24 C25 C26 -179.6(4) . . . . ?
C27 C28 C29 C30 -60.6(5) . . . . ?
C27 C28 C29 C36 59.1(5) . . . . ?
C28 C27 C34 C33 59.1(5) . . . . ?
C28 C27 C35 C31 -58.8(5) . . . . ?
C28 C29 C30 C31 60.3(5) . . . . ?
C28 C29 C36 C33 -59.5(5) . . . . ?
C29 C30 C31 C32 59.6(5) . . . . ?
C29 C30 C31 C35 -60.0(5) . . . . ?
C30 C29 C36 C33 59.7(5) . . . . ?
C30 C31 C32 C33 -59.8(5) . . . . ?
C30 C31 C35 C27 59.6(5) . . . . ?
C31 C32 C33 C34 -59.9(5) . . . . ?
C31 C32 C33 C36 60.3(5) . . . . ?
C32 C31 C35 C27 -60.1(5) . . . . ?
C32 C33 C34 C27 59.3(4) . . . . ?
C32 C33 C36 C29 -60.0(5) . . . . ?
C34 C27 C28 C29 -58.0(5) . . . . ?
C34 C27 C35 C31 58.6(5) . . . . ?
C34 C33 C36 C29 60.5(5) . . . . ?
C35 C27 C28 C29 59.6(5) . . . . ?
C35 C27 C34 C33 -58.3(4) . . . . ?
C35 C31 C32 C33 60.0(5) . . . . ?
C36 C29 C30 C31 -59.7(5) . . . . ?
C36 C33 C34 C27 -61.1(5) . . . . ?
C37 C38 C39 C40 59.6(6) . . . . ?
C37 C38 C39 C46 -59.6(6) . . . . ?
C38 C37 C44 C43 -62.0(6) . . . . ?
C38 C37 C45 C41 55.7(6) . . . . ?
C38 C39 C40 C41 -62.9(6) . . . . ?
C38 C39 C46 C43 60.4(5) . . . . ?
C39 C40 C41 C42 -53.2(6) . . . . ?
C39 C40 C41 C45 63.4(6) . . . . ?
C40 C39 C46 C43 -54.6(6) . . . . ?
C40 C41 C42 C43 56.4(6) . . . . ?
C40 C41 C45 C37 -58.0(6) . . . . ?
C41 C42 C43 C44 59.8(6) . . . . ?
C41 C42 C43 C46 -56.3(6) . . . . ?
C42 C41 C45 C37 62.3(6) . . . . ?
C42 C43 C44 C37 -55.7(6) . . . . ?
C42 C43 C46 C39 55.5(6) . . . . ?
C44 C37 C38 C39 61.5(6) . . . . ?
C44 C37 C45 C41 -61.8(6) . . . . ?
C44 C43 C46 C39 -62.4(6) . . . . ?
C45 C37 C38 C39 -57.7(6) . . . . ?
C45 C37 C44 C43 57.5(6) . . . . ?
C45 C41 C42 C43 -61.8(5) . . . . ?
C46 C39 C40 C41 52.2(6) . . . . ?
C46 C43 C44 C37 61.9(6) . . . . ?
C47 N5 N6 Cu4 -176.6(3) . . . . ?
C47 N5 N6 C49 -0.2(5) . . . . ?
C47 C48 C49 N6 -0.3(6) . . . . ?
C47 C48 C49 C60 179.7(7) . . . . ?
C47 C48 C49 C2A 179.5(9) . . . . ?
C47 C50 C51 C52 -177.0(4) . . . . ?
C47 C50 C57 C56 -179.2(5) . . . . ?
C47 C50 C58 C54 -179.1(6) . . . . ?
C48 C47 C50 C51 -148.4(6) . . . . ?
C48 C47 C50 C57 -31.9(8) . . . . ?
C48 C47 C50 C58 93.7(7) . . . . ?
C48 C49 C60 C61 5.4(11) . . . . ?
C48 C49 C60 C67 130.1(8) . . . . ?
C48 C49 C60 C68 -111.0(8) . . . . ?
C48 C49 C2A C1T 91.4(11) . . . . ?
C48 C49 C2A C1Z -26.6(16) . . . . ?
C48 C49 C2A C2B -154.8(10) . . . . ?
C49 C60 C61 C62 -180.0(7) . . . . ?
C49 C60 C67 C66 176.4(8) . . . . ?
C49 C60 C68 C64 -175.8(7) . . . . ?
C49 C2A C2B C1W -176.0(11) . . . . ?
C50 C47 C48 C49 -173.1(5) . . . . ?
C50 C51 C52 C53 57.0(7) . . . . ?
C50 C51 C52 C59 -64.4(7) . . . . ?
C51 C50 C57 C56 -57.4(6) . . . . ?
C51 C50 C58 C54 58.5(7) . . . . ?
C51 C52 C53 C54 -59.4(7) . . . . ?
C51 C52 C59 C56 65.1(8) . . . . ?
C52 C53 C54 C55 -54.9(8) . . . . ?
C52 C53 C54 C58 60.4(7) . . . . ?
C53 C52 C59 C56 -54.7(9) . . . . ?
C53 C54 C55 C56 47.3(10) . . . . ?
C53 C54 C58 C50 -62.4(8) . . . . ?
C54 C55 C56 C57 71.4(9) . . . . ?
C54 C55 C56 C59 -44.7(10) . . . . ?
C55 C54 C58 C50 58.5(8) . . . . ?
C55 C56 C57 C50 -62.0(8) . . . . ?
C55 C56 C59 C52 49.2(9) . . . . ?
C57 C50 C51 C52 62.1(6) . . . . ?
C57 C50 C58 C54 -53.9(9) . . . . ?
C57 C56 C59 C52 -61.7(8) . . . . ?
C58 C50 C51 C52 -55.9(6) . . . . ?
C58 C50 C57 C56 55.9(8) . . . . ?
C58 C54 C55 C56 -71.4(9) . . . . ?
C59 C52 C53 C54 57.8(8) . . . . ?
C59 C56 C57 C50 58.7(7) . . . . ?
C70 N7 N8 Cu1 -178.0(3) . . . . ?
C70 N7 N8 C72 -0.2(5) . . . . ?
C70 C71 C72 N8 -0.2(5) . . . . ?
C70 C71 C72 C83 -176.5(4) . . . . ?
C70 C73 C74 C75 178.4(4) . . . . ?
C70 C73 C81 C79 180.0(4) . . . . ?
C70 C73 C82 C77 -179.9(5) . . . . ?
C71 C70 C73 C74 131.2(5) . . . . ?
C71 C70 C73 C81 12.0(7) . . . . ?
C71 C70 C73 C82 -108.5(6) . . . . ?
C71 C72 C83 C84 -12.6(7) . . . . ?
C71 C72 C83 C88 -133.7(5) . . . . ?
C71 C72 C83 C92 107.2(6) . . . . ?
C72 C83 C84 C85 179.4(4) . . . . ?
C72 C83 C88 C87 -179.9(5) . . . . ?
C72 C83 C92 C90 179.8(4) . . . . ?
C73 C70 C71 C72 178.0(4) . . . . ?
C73 C74 C75 C76 -57.1(6) . . . . ?
C73 C74 C75 C80 61.3(6) . . . . ?
C74 C73 C81 C79 58.4(6) . . . . ?
C74 C73 C82 C77 -58.5(6) . . . . ?
C74 C75 C76 C77 64.4(7) . . . . ?
C74 C75 C80 C79 -65.6(7) . . . . ?
C75 C76 C77 C78 47.6(8) . . . . ?
C75 C76 C77 C82 -65.6(7) . . . . ?
C76 C75 C80 C79 47.7(8) . . . . ?
C76 C77 C78 C79 -45.3(9) . . . . ?
C76 C77 C82 C73 59.5(7) . . . . ?
C77 C78 C79 C80 44.7(8) . . . . ?
C77 C78 C79 C81 -66.5(7) . . . . ?
C78 C77 C82 C73 -59.6(7) . . . . ?
C78 C79 C80 C75 -46.3(8) . . . . ?
C78 C79 C81 C73 59.6(6) . . . . ?
C80 C75 C76 C77 -48.9(8) . . . . ?
C80 C79 C81 C73 -58.0(6) . . . . ?
C81 C73 C74 C75 -59.5(6) . . . . ?
C81 C73 C82 C77 57.8(7) . . . . ?
C81 C79 C80 C75 63.2(7) . . . . ?
C82 C73 C74 C75 58.0(6) . . . . ?
C82 C73 C81 C79 -59.2(6) . . . . ?
C82 C77 C78 C79 68.3(7) . . . . ?
C83 C84 C85 C86 59.4(6) . . . . ?
C83 C84 C85 C91 -59.1(6) . . . . ?
C84 C83 C88 C87 57.4(6) . . . . ?
C84 C83 C92 C90 -58.5(6) . . . . ?
C84 C85 C86 C87 -59.6(6) . . . . ?
C84 C85 C91 C90 59.3(6) . . . . ?
C85 C86 C87 C88 60.2(5) . . . . ?
C85 C86 C87 C89 -59.4(6) . . . . ?
C86 C85 C91 C90 -59.3(6) . . . . ?
C86 C87 C88 C83 -59.5(6) . . . . ?
C86 C87 C89 C90 58.7(6) . . . . ?
C87 C89 C90 C91 -57.9(6) . . . . ?
C87 C89 C90 C92 61.6(6) . . . . ?
C88 C83 C84 C85 -58.0(5) . . . . ?
C88 C83 C92 C90 58.6(6) . . . . ?
C88 C87 C89 C90 -61.9(6) . . . . ?
C89 C87 C88 C83 61.6(6) . . . . ?
C89 C90 C91 C85 59.4(6) . . . . ?
C89 C90 C92 C83 -60.3(7) . . . . ?
C91 C85 C86 C87 58.8(6) . . . . ?
C91 C90 C92 C83 59.6(6) . . . . ?
C92 C83 C84 C85 58.5(5) . . . . ?
C92 C83 C88 C87 -59.4(6) . . . . ?
C92 C90 C91 C85 -60.1(6) . . . . ?
C60 C61 C62 C63 62.0(11) . . . . ?
C60 C61 C62 C69 -55.2(11) . . . . ?
C61 C60 C67 C66 -58.4(11) . . . . ?
C61 C60 C68 C64 65.1(10) . . . . ?
C61 C62 C63 C64 -63.0(12) . . . . ?
C61 C62 C69 C66 57.7(12) . . . . ?
C62 C63 C64 C65 -58.4(12) . . . . ?
C62 C63 C64 C68 62.3(12) . . . . ?
C63 C62 C69 C66 -59.4(11) . . . . ?
C63 C64 C65 C66 54.8(12) . . . . ?
C63 C64 C68 C60 -62.5(11) . . . . ?
C64 C65 C66 C67 62.4(12) . . . . ?
C64 C65 C66 C69 -58.0(13) . . . . ?
C65 C64 C68 C60 58.5(11) . . . . ?
C65 C66 C67 C60 -63.5(12) . . . . ?
C65 C66 C69 C62 62.4(12) . . . . ?
C67 C60 C61 C62 53.9(10) . . . . ?
C67 C60 C68 C64 -54.1(10) . . . . ?
C67 C66 C69 C62 -57.0(12) . . . . ?
C68 C60 C61 C62 -64.3(10) . . . . ?
C68 C60 C67 C66 58.9(10) . . . . ?
C68 C64 C65 C66 -62.3(11) . . . . ?
C69 C62 C63 C64 58.5(11) . . . . ?
C69 C66 C67 C60 59.5(12) . . . . ?
C1S C1T C2A C49 -175.6(10) . . . . ?
C1S C1T C2A C1Z -52.9(14) . . . . ?
C1S C1T C2A C2B 59.0(13) . . . . ?
C1S C1U C1Y C1X -57.4(12) . . . . ?
C1S C1U C1Y C1Z 61.8(12) . . . . ?
C1S C1V C1W C1X 57.7(13) . . . . ?
C1S C1V C1W C2B -67.8(12) . . . . ?
C1T C1S C1U C1Y -59.7(13) . . . . ?
C1T C1S C1V C1W 64.5(13) . . . . ?
C1T C2A C2B C1W -61.4(13) . . . . ?
C1U C1S C1T C2A 54.7(15) . . . . ?
C1U C1S C1V C1W -51.1(13) . . . . ?
C1U C1Y C1Z C2A -59.5(14) . . . . ?
C1V C1S C1T C2A -62.6(15) . . . . ?
C1V C1S C1U C1Y 54.9(13) . . . . ?
C1V C1W C1X C1Y -57.6(13) . . . . ?
C1V C1W C2B C2A 68.4(14) . . . . ?
C1W C1X C1Y C1U 54.9(12) . . . . ?
C1W C1X C1Y C1Z -63.2(14) . . . . ?
C1X C1W C2B C2A -60.8(16) . . . . ?
C1X C1Y C1Z C2A 62.3(16) . . . . ?
C1Y C1Z C2A C49 170.6(10) . . . . ?
C1Y C1Z C2A C1T 54.7(14) . . . . ?
C1Y C1Z C2A C2B -54.8(15) . . . . ?
C1Z C2A C2B C1W 51.9(15) . . . . ?
C2B C1W C1X C1Y 64.0(14) . . . . ?
C93 C94 C95 C96 0.4(11) . . . . ?
C94 C93 C98 C97 0.6(10) . . . . ?
C94 C95 C96 C97 -1.0(11) . . . . ?
C95 C96 C97 C98 1.4(10) . . . . ?
C96 C97 C98 C93 -1.3(10) . . . . ?
C98 C93 C94 C95 -0.2(10) . . . . ?
C106 C105 C110 C109 0.0 . . . . ?
C105 C106 C107 C108 0.0 . . . . ?
C105 C110 C109 C108 0.0 . . . . ?
C110 C109 C108 C107 0.0 . . . . ?
C109 C108 C107 C106 0.0 . . . . ?
C107 C106 C105 C110 0.0 . . . . ?
C114 C113 C112 C111 0.0 . . . . ?
C113 C114 C115 C116 0.0 . . . . ?
C113 C112 C111 C116 0.0 . . . . ?
C112 C111 C116 C115 0.0 . . . . ?
C111 C116 C115 C114 0.0 . . . . ?
C115 C114 C113 C112 0.0 . . . . ?
C1B C1C C1D C1E 0.0 . . . . ?
C1C C1B C1A C1F 0.0 . . . . ?
C1C C1D C1E C1F 0.0 . . . . ?
C1D C1E C1F C1A 0.0 . . . . ?
C1E C1F C1A C1B 0.0 . . . . ?
C1A C1B C1C C1D 0.0 . . . . ?
C101 C100 C99 C104 0.0 . . . . ?
C100 C101 C102 C103 0.0 . . . . ?
C100 C99 C104 C103 0.0 . . . . ?
C99 C104 C103 C102 0.0 . . . . ?
C104 C103 C102 C101 0.0 . . . . ?
C102 C101 C100 C99 0.0 . . . . ?
